data_4328068
loop_
_publ_author_name
'George J. Sopasis'
'Maria Orfanoudaki'
'Pavlos Zarmpas'
'Aggelos Philippidis'
'Milosz Siczek'
'Tadeusz Lis'
'James R. O'Brien'
'Constantinos J. Milios'

_publ_section_title
;
 2-Aminoisobutyric Acid in Co(II) and Co(II)/Ln(III) Chemistry:
 Homometallic and Heterometallic Clusters
;
_journal_name_full 'Inorganic Chemistry'
_journal_page_first 1170
_journal_page_last 1179
_journal_paper_doi 10.1021/ic2024007
_journal_volume 51
_journal_year 2012
_chemical_formula_moiety 'C28.92 H73.04 N8.9 O29.8 Co6 Gd ,2.6(Cl O4),0.5(N O3),2.58(C H4 O),0.47(H2 O)'
_chemical_formula_sum 'C31.5 H84.31 Cl2.6 Co6 Gd N9.4 O44.75'
_chemical_formula_weight 1913.99
_chemical_name_systematic
; 
 ? 
;
_space_group_IT_number 2
_symmetry_cell_setting triclinic
_symmetry_space_group_name_Hall '-P 1'
_symmetry_space_group_name_H-M 'P -1'
_atom_sites_solution_hydrogens geom
_atom_sites_solution_primary direct
_atom_sites_solution_secondary difmap
_audit_creation_method SHELXL-97
_cell_angle_alpha 86.94(3)
_cell_angle_beta 81.49(3)
_cell_angle_gamma 62.16(4)
_cell_formula_units_Z 2
_cell_length_a 13.197(4)
_cell_length_b 13.729(5)
_cell_length_c 22.221(7)
_cell_measurement_reflns_used 22117
_cell_measurement_temperature 100(3)
_cell_measurement_theta_max 32.53
_cell_measurement_theta_min 2.48
_cell_volume 3520(2)
_computing_cell_refinement 'CrysAlis CCD, Oxford Diffraction Ltd.'
_computing_data_collection 'CrysAlis RED, Oxford Diffraction Ltd.'
_computing_data_reduction 'CrysAlis RED, Oxford Diffraction Ltd.'
_computing_structure_refinement 'SHELXL-97 (Sheldrick, 1997)'
_computing_structure_solution 'SHELXS-97 (Sheldrick, 1990)'
_diffrn_ambient_temperature 100(3)
_diffrn_measured_fraction_theta_full 0.954
_diffrn_measured_fraction_theta_max 0.715
_diffrn_measurement_device_type 'Xcalibur PX KM4CCD'
_diffrn_measurement_method '\f and \w'
_diffrn_radiation_monochromator graphite
_diffrn_radiation_source 'fine-focus sealed tube'
_diffrn_radiation_type MoK\a
_diffrn_radiation_wavelength 0.71073
_diffrn_reflns_av_R_equivalents 0.0293
_diffrn_reflns_av_sigmaI/netI 0.0841
_diffrn_reflns_limit_h_max 19
_diffrn_reflns_limit_h_min -11
_diffrn_reflns_limit_k_max 17
_diffrn_reflns_limit_k_min -16
_diffrn_reflns_limit_l_max 33
_diffrn_reflns_limit_l_min -27
_diffrn_reflns_number 32833
_diffrn_reflns_theta_full 25.00
_diffrn_reflns_theta_max 32.53
_diffrn_reflns_theta_min 2.48
_exptl_absorpt_coefficient_mu 2.510
_exptl_absorpt_correction_T_max 0.890
_exptl_absorpt_correction_T_min 0.845
_exptl_absorpt_correction_type analytical
_exptl_absorpt_process_details
;
CrysAlis RED, Oxford Diffraction Ltd.,
Version 1.171.32.5
Analytical numeric absorption correction using a
multifaceted crystal model based on expressions
 derived by R.C. Clark & J.S. Reid.
(Clark, R. C. & Reid, J. S. (1995). Acta Cryst. A51, 887-897)
;
_exptl_crystal_colour pink
_exptl_crystal_density_diffrn 1.806
_exptl_crystal_description block
_exptl_crystal_F_000 1935
_exptl_crystal_size_max 0.19
_exptl_crystal_size_mid 0.07
_exptl_crystal_size_min 0.05
_refine_diff_density_max 1.36
_refine_diff_density_min -0.78
_refine_diff_density_rms 0.119
_refine_ls_extinction_method none
_refine_ls_goodness_of_fit_ref 1.009
_refine_ls_hydrogen_treatment constr
_refine_ls_matrix_type full
_refine_ls_number_parameters 1016
_refine_ls_number_reflns 18251
_refine_ls_number_restraints 210
_refine_ls_restrained_S_all 1.030
_refine_ls_R_factor_all 0.0733
_refine_ls_R_factor_gt 0.0414
_refine_ls_shift/su_max 0.003
_refine_ls_shift/su_mean 0.000
_refine_ls_structure_factor_coef Fsqd
_refine_ls_weighting_details 'calc w=1/[\s^2^(Fo^2^)+(0.0370P)^2^] where P=(Fo^2^+2Fc^2^)/3'
_refine_ls_weighting_scheme calc
_refine_ls_wR_factor_gt 0.0861
_refine_ls_wR_factor_ref 0.0910
_reflns_number_gt 12060
_reflns_number_total 18251
_reflns_threshold_expression >2sigma(I)
_cod_data_source_file ic2024007_si_002_07.cif
_cod_data_source_block complex_8
_cod_original_formula_sum 'C31.50 H84.31 Cl2.60 Co6 Gd N9.40 O44.75'
_cod_database_code 4328068

loop_
_symmetry_equiv_pos_as_xyz
'x, y, z'
'-x, -y, -z'

loop_
_atom_site_label
_atom_site_type_symbol
_atom_site_fract_x
_atom_site_fract_y
_atom_site_fract_z
_atom_site_U_iso_or_equiv
_atom_site_adp_type
_atom_site_occupancy
_atom_site_symmetry_multiplicity
_atom_site_calc_flag
_atom_site_refinement_flags
_atom_site_disorder_assembly
_atom_site_disorder_group
Gd Gd 0.657926(16) 0.740917(16) 0.742132(9) 0.01622(5) Uani 1 1 d . . .
Co1 Co 0.78305(4) 0.81988(4) 0.60914(2) 0.01894(12) Uani 1 1 d . . .
Co2 Co 0.54703(4) 0.78464(4) 0.60175(2) 0.01827(12) Uani 1 1 d . . .
Co3 Co 0.91059(4) 0.51306(5) 0.78365(2) 0.02222(13) Uani 1 1 d . . .
Co4 Co 0.67382(5) 0.48014(5) 0.77822(2) 0.02245(13) Uani 1 1 d . . .
Co5 Co 0.63280(5) 0.94339(5) 0.84551(3) 0.02573(14) Uani 1 1 d . . .
Co6 Co 0.39658(4) 0.90745(5) 0.83843(2) 0.02503(13) Uani 1 1 d . . .
O1 O 0.7010(2) 0.7275(2) 0.63235(11) 0.0182(6) Uani 1 1 d . . .
H1 H 0.7525 0.6491 0.6189 0.022 Uiso 1 1 calc R . .
O2 O 0.7365(2) 0.5783(2) 0.80465(12) 0.0214(6) Uani 1 1 d . . .
H2 H 0.7112 0.5980 0.8489 0.026 Uiso 1 1 calc R . .
O3 O 0.5345(2) 0.9196(2) 0.79209(12) 0.0210(6) Uani 1 1 d . . .
H3 H 0.5087 0.9788 0.7612 0.025 Uiso 1 1 calc R . .
O11 O 0.9386(2) 0.7011(2) 0.63681(13) 0.0276(7) Uani 1 1 d . . .
O21 O 0.8670(2) 0.6278(2) 0.71319(12) 0.0207(6) Uani 1 1 d . . .
N11 N 1.0711(3) 0.4629(3) 0.72934(17) 0.0338(9) Uani 1 1 d . A .
H11A H 1.1276 0.4419 0.7541 0.041 Uiso 1 1 calc R . .
H11B H 1.0872 0.4024 0.7062 0.041 Uiso 1 1 calc R . .
C11 C 0.9504(3) 0.6333(3) 0.67756(19) 0.0237(9) Uani 1 1 d . . .
C21 C 1.0749(3) 0.5509(4) 0.6881(2) 0.0303(10) Uani 1 1 d . A .
C31 C 1.1208(4) 0.6146(4) 0.7202(3) 0.0487(14) Uani 1 1 d . . .
H31A H 1.0771 0.6374 0.7610 0.073 Uiso 1 1 calc R A .
H31B H 1.1119 0.6799 0.6967 0.073 Uiso 1 1 calc R . .
H31C H 1.2028 0.5674 0.7234 0.073 Uiso 1 1 calc R . .
C41 C 1.1494(4) 0.5028(4) 0.6276(2) 0.0471(14) Uani 1 1 d . . .
H41A H 1.2275 0.4486 0.6348 0.071 Uiso 1 1 calc R A .
H41B H 1.1538 0.5620 0.6024 0.071 Uiso 1 1 calc R . .
H41C H 1.1152 0.4670 0.6065 0.071 Uiso 1 1 calc R . .
O12 O 0.9155(2) 0.6311(2) 0.83796(13) 0.0281(7) Uani 1 1 d . . .
O22 O 0.7464(2) 0.7756(2) 0.82296(12) 0.0226(6) Uani 1 1 d . . .
N12 N 0.7488(3) 0.8970(3) 0.91025(17) 0.0391(10) Uani 1 1 d . A .
H12A H 0.7608 0.9557 0.9180 0.047 Uiso 1 1 calc R . .
H12B H 0.7161 0.8799 0.9460 0.047 Uiso 1 1 calc R . .
C12 C 0.8396(3) 0.7292(4) 0.84724(18) 0.0260(9) Uani 1 1 d . . .
C22 C 0.8617(4) 0.8011(4) 0.8893(2) 0.0353(11) Uani 1 1 d . A .
C32 C 0.9371(4) 0.8441(5) 0.8507(2) 0.0518(15) Uani 1 1 d . . .
H32A H 0.8964 0.8882 0.8176 0.078 Uiso 1 1 calc R A .
H32B H 1.0100 0.7819 0.8335 0.078 Uiso 1 1 calc R . .
H32C H 0.9533 0.8900 0.8760 0.078 Uiso 1 1 calc R . .
C42 C 0.9211(5) 0.7354(4) 0.9430(2) 0.0527(15) Uani 1 1 d . . .
H42A H 0.9336 0.7833 0.9688 0.079 Uiso 1 1 calc R A .
H42B H 0.9957 0.6733 0.9276 0.079 Uiso 1 1 calc R . .
H42C H 0.8718 0.7074 0.9669 0.079 Uiso 1 1 calc R . .
O13 O 0.7164(2) 0.9894(2) 0.77066(13) 0.0290(7) Uani 1 1 d . . .
O23 O 0.7210(2) 0.8758(2) 0.70016(12) 0.0199(6) Uani 1 1 d . . .
N13 N 0.8151(3) 0.9554(3) 0.60914(16) 0.0279(8) Uani 1 1 d . . .
H13A H 0.8890 0.9350 0.5900 0.033 Uiso 1 1 calc R . .
H13B H 0.7649 1.0103 0.5867 0.033 Uiso 1 1 calc R . .
C13 C 0.7416(3) 0.9522(3) 0.71798(19) 0.0219(9) Uani 1 1 d . . .
C23 C 0.8029(3) 1.0005(4) 0.6701(2) 0.0264(10) Uani 1 1 d . . .
C33 C 0.9247(4) 0.9630(5) 0.6862(2) 0.0513(15) Uani 1 1 d . . .
H33A H 0.9679 0.8824 0.6841 0.077 Uiso 1 1 calc R B .
H33B H 0.9188 0.9887 0.7275 0.077 Uiso 1 1 calc R . .
H33C H 0.9651 0.9940 0.6572 0.077 Uiso 1 1 calc R . .
C43 C 0.7330(5) 1.1241(4) 0.6721(3) 0.0522(15) Uani 1 1 d . . .
H43A H 0.7727 1.1560 0.6434 0.078 Uiso 1 1 calc R B .
H43B H 0.7244 1.1515 0.7134 0.078 Uiso 1 1 calc R . .
H43C H 0.6564 1.1451 0.6610 0.078 Uiso 1 1 calc R . .
O14 O 0.5422(2) 0.6354(2) 0.62130(12) 0.0235(6) Uani 1 1 d . . .
O24 O 0.6271(2) 0.5921(2) 0.70621(12) 0.0196(6) Uani 1 1 d . . .
N14 N 0.6262(3) 0.3994(3) 0.71901(16) 0.0300(8) Uani 1 1 d . A .
H14A H 0.6921 0.3403 0.7010 0.036 Uiso 1 1 calc R . .
H14B H 0.5809 0.3722 0.7415 0.036 Uiso 1 1 calc R . .
C14 C 0.5791(3) 0.5737(3) 0.66459(18) 0.0218(9) Uani 1 1 d . . .
C24 C 0.5622(4) 0.4700(3) 0.6704(2) 0.0282(10) Uani 1 1 d . A .
C34 C 0.6041(5) 0.4075(4) 0.6095(2) 0.0544(15) Uani 1 1 d . . .
H34A H 0.6876 0.3810 0.5990 0.082 Uiso 1 1 calc R A .
H34B H 0.5638 0.4567 0.5778 0.082 Uiso 1 1 calc R . .
H34C H 0.5877 0.3446 0.6127 0.082 Uiso 1 1 calc R . .
C44 C 0.4325(4) 0.5090(4) 0.6906(3) 0.0529(16) Uani 1 1 d . . .
H44A H 0.4186 0.4449 0.6978 0.079 Uiso 1 1 calc R A .
H44B H 0.3886 0.5538 0.6586 0.079 Uiso 1 1 calc R . .
H44C H 0.4075 0.5533 0.7281 0.079 Uiso 1 1 calc R . .
O15 O 0.5103(2) 0.5716(2) 0.82823(13) 0.0278(7) Uani 1 1 d . . .
O25 O 0.5016(2) 0.7384(2) 0.81791(12) 0.0226(6) Uani 1 1 d . . .
N15 N 0.3135(3) 0.8362(3) 0.89815(18) 0.0465(11) Uani 1 1 d . A .
H15A H 0.3306 0.8377 0.9366 0.056 Uiso 1 1 calc R . .
H15B H 0.2348 0.8782 0.8992 0.056 Uiso 1 1 calc R . .
C15 C 0.4627(3) 0.6720(4) 0.83957(18) 0.0254(10) Uani 1 1 d . . .
C25 C 0.3455(4) 0.7224(4) 0.8822(2) 0.0321(11) Uani 1 1 d . A .
C35 C 0.3541(4) 0.6520(5) 0.9375(2) 0.0546(15) Uani 1 1 d . . .
H35A H 0.4078 0.6564 0.9621 0.082 Uiso 1 1 calc R A .
H35B H 0.3827 0.5754 0.9247 0.082 Uiso 1 1 calc R . .
H35C H 0.2776 0.6785 0.9617 0.082 Uiso 1 1 calc R . .
C45 C 0.2547(4) 0.7255(5) 0.8455(3) 0.0653(19) Uani 1 1 d D . .
H45A H 0.1792 0.7556 0.8710 0.098 Uiso 1 1 calc R A .
H45B H 0.2767 0.6506 0.8318 0.098 Uiso 1 1 calc R . .
H45C H 0.2502 0.7722 0.8100 0.098 Uiso 1 1 calc R . .
O16 O 0.3209(2) 0.9219(2) 0.76023(12) 0.0265(7) Uani 1 1 d . . .
O26 O 0.4815(2) 0.8370(2) 0.69353(11) 0.0186(6) Uani 1 1 d . . .
N16 N 0.3700(3) 0.8903(3) 0.59750(14) 0.0235(8) Uani 1 1 d . . .
H16A H 0.3616 0.9572 0.5827 0.028 Uiso 1 1 calc R . .
H16B H 0.3448 0.8607 0.5705 0.028 Uiso 1 1 calc R . .
C16 C 0.3714(3) 0.8894(3) 0.70802(18) 0.0210(9) Uani 1 1 d . . .
C26 C 0.2961(3) 0.9086(3) 0.65719(18) 0.0222(9) Uani 1 1 d . . .
C36 C 0.1937(4) 1.0234(4) 0.6632(2) 0.0359(11) Uani 1 1 d . . .
H36A H 0.2218 1.0784 0.6592 0.054 Uiso 1 1 calc R B .
H36B H 0.1471 1.0321 0.7031 0.054 Uiso 1 1 calc R . .
H36C H 0.1462 1.0337 0.6311 0.054 Uiso 1 1 calc R . .
C46 C 0.2547(4) 0.8200(4) 0.6645(2) 0.0332(11) Uani 1 1 d . . .
H46A H 0.2089 0.8271 0.6320 0.050 Uiso 1 1 calc R B .
H46B H 0.2070 0.8298 0.7041 0.050 Uiso 1 1 calc R . .
H46C H 0.3220 0.7467 0.6619 0.050 Uiso 1 1 calc R . .
N17 N 0.5511(3) 1.0180(3) 0.56174(14) 0.0216(7) Uani 1 1 d D . .
O17 O 0.4461(2) 1.0606(2) 0.55727(12) 0.0244(6) Uani 1 1 d D . .
O27 O 0.6027(2) 0.9180(2) 0.58019(12) 0.0222(6) Uani 1 1 d D . .
O37 O 0.6081(2) 1.0680(2) 0.54704(14) 0.0308(7) Uani 1 1 d D . .
N18A N 0.9187(3) 0.3252(4) 0.6972(2) 0.0473(12) Uani 0.50 1 d PD A 1
O18A O 0.8651(2) 0.3954(2) 0.73981(13) 0.0308(7) Uani 0.50 1 d PD A 1
O28A O 0.9982(8) 0.3364(11) 0.6625(6) 0.073(4) Uani 0.50 1 d PD A 1
O38A O 0.884(3) 0.263(4) 0.685(3) 0.090(9) Uani 0.50 1 d PD A 1
N18B N 0.9187(3) 0.3252(4) 0.6972(2) 0.0473(12) Uani 0.50 1 d PD A 2
O18B O 0.8651(2) 0.3954(2) 0.73981(13) 0.0308(7) Uani 0.50 1 d PD A 2
O28B O 1.0260(8) 0.2877(11) 0.6844(7) 0.073(4) Uani 0.50 1 d PD A 2
O38B O 0.868(3) 0.283(4) 0.677(3) 0.090(9) Uani 0.50 1 d PD A 2
N19A N 0.4822(5) 0.8916(6) 0.9709(3) 0.0453(15) Uani 0.70 1 d PD B 1
O19A O 0.5031(3) 0.9076(3) 0.91173(13) 0.0404(8) Uani 0.70 1 d PD B 1
O29A O 0.5622(5) 0.8758(5) 1.0008(2) 0.0623(16) Uani 0.70 1 d PD B 1
O39A O 0.3897(5) 0.8963(5) 0.9962(2) 0.0543(15) Uani 0.70 1 d PD B 1
N19B O 0.5418(13) 0.9946(16) 0.9843(7) 0.0453(15) Uani 0.20 1 d P B -30
O19B O 0.5031(3) 0.9076(3) 0.91173(13) 0.0404(8) Uani 0.20 1 d P B -30
O29B N 0.479(2) 0.967(3) 0.9610(11) 0.0623(16) Uani 0.20 1 d P B -30
O39B O 0.3930(18) 0.9643(19) 0.9918(9) 0.0543(15) Uani 0.20 1 d P B -30
O19W O 0.5031(3) 0.9076(3) 0.91173(13) 0.0404(8) Uani 0.10 1 d P B 31
O1M O 0.8664(3) 0.7624(3) 0.52378(13) 0.0414(8) Uani 1 1 d . . .
H1M H 0.8346 0.7267 0.5132 0.050 Uiso 1 1 d R . .
C1M C 0.8357(4) 0.8114(5) 0.4663(2) 0.0479(14) Uani 1 1 d . . .
H1M1 H 0.7872 0.7844 0.4510 0.072 Uiso 1 1 calc R . .
H1M2 H 0.9061 0.7915 0.4372 0.072 Uiso 1 1 calc R . .
H1M3 H 0.7927 0.8917 0.4715 0.072 Uiso 1 1 calc R . .
O2M O 0.5951(2) 0.7466(2) 0.50981(12) 0.0232(6) Uani 1 1 d . . .
H2M H 0.5867 0.8011 0.4882 0.035 Uiso 1 1 d R . .
C2M C 0.5643(4) 0.6763(4) 0.4798(2) 0.0348(11) Uani 1 1 d . . .
H2M1 H 0.6026 0.6015 0.4955 0.052 Uiso 1 1 calc R . .
H2M2 H 0.5891 0.6750 0.4359 0.052 Uiso 1 1 calc R . .
H2M3 H 0.4803 0.7044 0.4875 0.052 Uiso 1 1 calc R . .
O3W O 0.9694(3) 0.3990(3) 0.85171(15) 0.0407(8) Uani 0.33 1 d P A 1
O3MA O 0.9694(3) 0.3990(3) 0.85171(15) 0.0407(8) Uani 0.33 1 d P A 2
H3MA H 0.9168 0.3792 0.8574 0.061 Uiso 0.33 1 d P C 2
C3MA C 1.0002(15) 0.4161(14) 0.9087(7) 0.050(4) Uiso 0.33 1 d P A 2
H3M1 H 1.0787 0.4085 0.9018 0.074 Uiso 0.33 1 calc PR A 2
H3M2 H 0.9972 0.3612 0.9380 0.074 Uiso 0.33 1 calc PR A 2
H3M3 H 0.9455 0.4902 0.9248 0.074 Uiso 0.33 1 calc PR A 2
O3MB O 0.9694(3) 0.3990(3) 0.85171(15) 0.0407(8) Uani 0.33 1 d P A 4
H3MB H 0.9168 0.3792 0.8574 0.061 Uiso 0.33 1 d P D 4
C3MB C 0.9386(13) 0.4216(13) 0.9151(7) 0.038(4) Uiso 0.33 1 d P A 4
H3M4 H 0.9913 0.4442 0.9295 0.057 Uiso 0.33 1 calc PR A 4
H3M5 H 0.9443 0.3552 0.9364 0.057 Uiso 0.33 1 calc PR A 4
H3M6 H 0.8591 0.4810 0.9233 0.057 Uiso 0.33 1 calc PR A 4
O4MA O 0.7178(3) 0.3591(3) 0.84321(15) 0.0468(9) Uani 0.50 1 d P A 5
H4MA H 0.7869 0.3100 0.8411 0.070 Uiso 0.50 1 d PR A 5
C4MA C 0.6579(11) 0.3691(12) 0.9041(6) 0.064(4) Uiso 0.50 1 d P A 5
H4M1 H 0.5822 0.4348 0.9074 0.096 Uiso 0.50 1 calc PR A 5
H4M2 H 0.7036 0.3757 0.9332 0.096 Uiso 0.50 1 calc PR A 5
H4M3 H 0.6472 0.3036 0.9133 0.096 Uiso 0.50 1 calc PR A 5
O4MB O 0.7178(3) 0.3591(3) 0.84321(15) 0.0468(9) Uani 0.50 1 d P A 6
H4MB H 0.7323 0.4024 0.8519 0.070 Uiso 0.50 1 d PR A 6
C4MB C 0.6506(14) 0.3284(14) 0.8847(8) 0.094(5) Uiso 0.50 1 d P A 6
H4M4 H 0.6982 0.2540 0.8987 0.141 Uiso 0.50 1 calc PR A 6
H4M5 H 0.5880 0.3292 0.8655 0.141 Uiso 0.50 1 calc PR A 6
H4M6 H 0.6176 0.3802 0.9194 0.141 Uiso 0.50 1 calc PR A 6
O5W O 0.5361(3) 1.1062(3) 0.87263(14) 0.0442(9) Uani 0.75 1 d P B 7
O5M O 0.5361(3) 1.1062(3) 0.87263(14) 0.0442(9) Uani 0.25 1 d P B 8
H5M H 0.5690 1.0731 0.9024 0.066 Uiso 0.25 1 d P E 8
C5M C 0.5608(16) 1.1838(17) 0.8584(9) 0.042(5) Uiso 0.25 1 d P B 8
H5M1 H 0.4996 1.2525 0.8780 0.062 Uiso 0.25 1 calc PR B 8
H5M2 H 0.5676 1.1921 0.8141 0.062 Uiso 0.25 1 calc PR B 8
H5M3 H 0.6345 1.1669 0.8721 0.062 Uiso 0.25 1 calc PR B 8
O6M O 0.2828(2) 1.0714(3) 0.85388(14) 0.0400(8) Uani 1 1 d . B .
H6M H 0.2640 1.1143 0.8246 0.060 Uiso 1 1 d R . .
C6M C 0.2426(5) 1.1336(5) 0.9082(2) 0.0619(17) Uani 1 1 d . . .
H6M1 H 0.2472 1.0850 0.9428 0.093 Uiso 1 1 calc R B .
H6M2 H 0.1621 1.1898 0.9079 0.093 Uiso 1 1 calc R . .
H6M3 H 0.2906 1.1694 0.9120 0.093 Uiso 1 1 calc R . .
Cl1 Cl -0.0382(4) 1.0308(5) 0.98605(18) 0.0485(11) Uani 0.35 1 d PD F -9
O11P O 0.0511(8) 0.9382(9) 0.9544(5) 0.049(3) Uiso 0.35 1 d PD F -9
O21P O -0.0346(12) 1.1306(9) 0.9763(6) 0.077(4) Uiso 0.35 1 d PD F -9
O31P O -0.1437(8) 1.0474(10) 0.9648(5) 0.072(4) Uiso 0.35 1 d PD F -9
O41P O -0.0566(13) 1.0127(15) 1.0495(5) 0.095(6) Uiso 0.35 1 d PD F -9
Cl7 Cl -0.0106(11) 0.9837(10) 1.0027(5) 0.024(3) Uiso 0.15 1 d PD . 35
O17P O -0.0350(16) 1.0195(18) 1.0660(6) 0.028(5) Uiso 0.15 1 d PD . 35
O27P O 0.0705(18) 0.8714(14) 0.9968(14) 0.075(10) Uiso 0.15 1 d PD . 35
O37P O 0.044(2) 1.044(3) 0.9706(11) 0.082(10) Uiso 0.15 1 d PD . 35
O47P O -0.1133(12) 1.0016(14) 0.9851(8) 0.022(4) Uiso 0.15 1 d PD . 35
Cl2 Cl 0.6424(5) 0.6600(6) 0.9905(2) 0.0741(15) Uani 0.35 1 d PD G 10
O12P O 0.6980(15) 0.7187(15) 0.9981(8) 0.143(7) Uiso 0.35 1 d PD G 10
O22P O 0.6712(16) 0.5610(12) 1.0088(9) 0.129(7) Uiso 0.35 1 d PD G 10
O32P O 0.6239(9) 0.6630(9) 0.9265(4) 0.037(3) Uiso 0.35 1 d PD G 10
O42P O 0.5266(11) 0.7313(13) 1.0182(7) 0.131(6) Uiso 0.35 1 d PD G 10
Cl3 Cl 0.6937(5) 0.5820(5) 0.9780(2) 0.0467(15) Uani 0.25 1 d PD G 11
O13P O 0.7635(13) 0.5925(14) 1.0153(7) 0.075(5) Uiso 0.25 1 d PD G 11
O23P O 0.7400(13) 0.4797(10) 0.9565(7) 0.073(5) Uiso 0.25 1 d PD G 11
O33P O 0.6829(13) 0.6625(11) 0.9313(6) 0.034(4) Uiso 0.25 1 d PD G 11
O43P O 0.5909(9) 0.6116(10) 1.0187(5) 0.027(3) Uiso 0.25 1 d PD G 11
Cl4 Cl 0.6436(2) 0.80111(16) 0.29609(10) 0.0368(7) Uani 0.702(6) 1 d PD H 12
O14P O 0.7146(5) 0.7799(5) 0.2388(3) 0.052(2) Uani 0.702(6) 1 d PD H 12
O24P O 0.5627(6) 0.9159(4) 0.3018(3) 0.0460(17) Uani 0.702(6) 1 d PD H 12
O34P O 0.7177(4) 0.7714(4) 0.3430(2) 0.0593(19) Uani 0.702(6) 1 d PD H 12
O44P O 0.5864(6) 0.7335(6) 0.3059(4) 0.071(2) Uani 0.702(6) 1 d PD H 12
Cl5 Cl 0.5982(7) 0.7898(6) 0.2792(4) 0.074(2) Uani 0.298(6) 1 d PD H 13
O15P O 0.5428(14) 0.7534(14) 0.2442(7) 0.098(6) Uiso 0.298(6) 1 d PD H 13
O25P O 0.702(2) 0.779(3) 0.2457(15) 0.195(19) Uiso 0.298(6) 1 d PD H 13
O35P O 0.5269(13) 0.9055(11) 0.2940(8) 0.048(5) Uiso 0.298(6) 1 d PD H 13
O45P O 0.625(3) 0.732(2) 0.3336(9) 0.186(16) Uiso 0.298(6) 1 d PD H 13
Cl6 Cl 0.1168(3) 0.8591(3) 0.50426(14) 0.0424(8) Uani 0.50 1 d PD I 14
O16P O 0.2342(6) 0.8287(8) 0.4933(4) 0.062(2) Uani 0.50 1 d PD I 14
O26P O 0.0579(7) 0.9020(9) 0.4537(3) 0.084(3) Uani 0.50 1 d PD I 14
O36P O 0.0970(9) 0.7721(11) 0.5290(7) 0.183(9) Uani 0.50 1 d PD I 14
O46P O 0.0631(9) 0.9383(13) 0.5497(5) 0.175(8) Uani 0.50 1 d PD I 14
O10M O -0.1705(8) 1.0989(8) 0.4789(4) 0.059(2) Uani 0.50 1 d P J 40
H1X H -0.1076 1.0456 0.4784 0.088 Uiso 0.50 1 d P K 40
C10M C -0.1585(15) 1.2023(14) 0.4883(8) 0.069(5) Uani 0.50 1 d P J 40
H10A H -0.2326 1.2677 0.4854 0.104 Uiso 0.50 1 calc PR J 40
H10B H -0.0991 1.2044 0.4569 0.104 Uiso 0.50 1 calc PR J 40
H10C H -0.1361 1.2009 0.5286 0.104 Uiso 0.50 1 calc PR J 40
N1 N 0.8866(7) 0.4727(7) 0.5419(4) 0.0309(18) Uiso 0.50 1 d P L 15
O1N O 0.9135(7) 0.3764(7) 0.5194(4) 0.074(2) Uiso 0.50 1 d P L 15
O2N O 0.9370(10) 0.5224(11) 0.5167(6) 0.136(5) Uiso 0.50 1 d P . 15
O3N O 0.8161(8) 0.5125(8) 0.5885(4) 0.074(3) Uiso 0.50 1 d P L 15
O7MA O 0.8703(7) 0.5214(6) 0.5885(4) 0.051(2) Uiso 0.30 1 d P M 16
H7MA H 0.8844 0.4650 0.6094 0.077 Uiso 0.30 1 d PR M 16
C7MA C 0.832(2) 0.509(2) 0.5275(12) 0.089(8) Uiso 0.30 1 d P M 16
H7M1 H 0.7820 0.4735 0.5351 0.134 Uiso 0.30 1 d PR M 16
H7M2 H 0.9015 0.4627 0.4996 0.134 Uiso 0.30 1 d PR M 16
H7M3 H 0.7901 0.5811 0.5095 0.134 Uiso 0.30 1 d PR M 16
O7MB O 0.8703(7) 0.5214(6) 0.5885(4) 0.051(2) Uiso 0.20 1 d P N 17
H7MB H 0.9388 0.5133 0.5646 0.077 Uiso 0.20 1 d PR N 17
C7MB C 0.842(2) 0.444(2) 0.5591(11) 0.031(5) Uiso 0.20 1 d P N 17
H7M4 H 0.8555 0.3809 0.5852 0.046 Uiso 0.20 1 d PR N 17
H7M5 H 0.8888 0.4181 0.5191 0.046 Uiso 0.20 1 d PR N 17
H7M6 H 0.7603 0.4846 0.5544 0.046 Uiso 0.20 1 d PR N 17
O9M O 0.9418(4) 0.2096(4) 0.8587(3) 0.0694(18) Uani 0.783(6) 1 d P O 18
H9M H 0.9060 0.1907 0.8874 0.104 Uiso 0.783(6) 1 d PR O 18
C9M C 1.0054(6) 0.1251(6) 0.8168(3) 0.058(2) Uani 0.783(6) 1 d P O 18
H9M1 H 1.0740 0.0716 0.8341 0.087 Uiso 0.783(6) 1 d PR O 18
H9M2 H 1.0295 0.1517 0.7785 0.087 Uiso 0.783(6) 1 d PR O 18
H9M3 H 0.9587 0.0898 0.8093 0.087 Uiso 0.783(6) 1 d PR O 18
O1W O 1.0834(14) 0.1856(14) 0.8088(8) 0.058(6) Uiso 0.217(6) 1 d P O 19
C8M C 0.3826(10) 0.3698(12) 0.8289(7) 0.115(6) Uiso 0.50 1 d PD P 20
H8M1 H 0.3293 0.3393 0.8426 0.173 Uiso 0.50 1 d P Q 20
H8M2 H 0.3469 0.4290 0.7998 0.173 Uiso 0.50 1 d P R 20
H8M3 H 0.3954 0.4013 0.8637 0.173 Uiso 0.50 1 d P S 20
O8M O 0.4885(5) 0.2880(6) 0.7994(3) 0.0429(17) Uiso 0.50 1 d PD P 20
H8M H 0.5096 0.2311 0.8204 0.064 Uiso 0.50 1 d PR P 20
O2W O 0.669(2) 0.632(2) 0.9329(11) 0.073(8) Uiso 0.25 1 d P . .
O11M O 0.198(2) 0.429(3) 0.8721(16) 0.080(9) Uiso 0.15 1 d PD T 22
H11M H 0.1990 0.3948 0.8414 0.120 Uiso 0.15 1 d PR T 22
C11M C 0.2960(17) 0.4450(13) 0.8642(8) 0.032(7) Uiso 0.15 1 d PD T 22
H11C H 0.2932 0.4882 0.8987 0.048 Uiso 0.15 1 calc PR T 22
H11D H 0.2978 0.4848 0.8264 0.048 Uiso 0.15 1 calc PRD T 22
H11E H 0.3658 0.3735 0.8620 0.048 Uiso 0.15 1 calc PR T 22
O12M O 0.2365(17) 0.4418(13) 0.8456(8) 0.075(9) Uiso 0.15 1 d PRD T 21
H12M H 0.3005 0.3882 0.8329 0.112 Uiso 0.15 1 d PR T 21
C12M C 0.215(3) 0.441(3) 0.9091(8) 0.039(8) Uiso 0.15 1 d PD T 21
H12C H 0.2764 0.3744 0.9242 0.058 Uiso 0.15 1 calc PR T 21
H12D H 0.1402 0.4425 0.9217 0.058 Uiso 0.15 1 calc PR T 21
H12E H 0.2142 0.5062 0.9259 0.058 Uiso 0.15 1 calc PR T 21

loop_
_atom_site_aniso_label
_atom_site_aniso_U_11
_atom_site_aniso_U_22
_atom_site_aniso_U_33
_atom_site_aniso_U_23
_atom_site_aniso_U_13
_atom_site_aniso_U_12
Gd 0.01615(9) 0.01664(10) 0.01486(10) -0.00165(7) -0.00109(7) -0.00691(7)
Co1 0.0186(3) 0.0192(3) 0.0185(3) 0.0006(2) -0.0001(2) -0.0091(2)
Co2 0.0192(3) 0.0197(3) 0.0167(3) 0.0000(2) -0.0041(2) -0.0092(2)
Co3 0.0203(3) 0.0212(3) 0.0212(3) 0.0008(2) -0.0036(2) -0.0062(2)
Co4 0.0251(3) 0.0199(3) 0.0229(3) 0.0018(2) -0.0018(2) -0.0114(2)
Co5 0.0311(3) 0.0221(3) 0.0217(3) -0.0057(2) -0.0071(2) -0.0089(3)
Co6 0.0223(3) 0.0253(3) 0.0180(3) -0.0029(2) 0.0028(2) -0.0044(2)
O1 0.0198(13) 0.0179(14) 0.0160(14) -0.0025(11) -0.0014(10) -0.0082(11)
O2 0.0222(14) 0.0252(16) 0.0147(14) -0.0004(12) 0.0002(11) -0.0099(12)
O3 0.0228(14) 0.0169(14) 0.0198(15) -0.0026(11) -0.0049(11) -0.0055(12)
O11 0.0166(14) 0.0294(17) 0.0313(17) 0.0064(14) 0.0001(12) -0.0077(13)
O21 0.0157(13) 0.0215(15) 0.0208(15) -0.0004(12) -0.0029(11) -0.0051(11)
N11 0.0225(18) 0.028(2) 0.039(2) 0.0061(18) -0.0023(16) -0.0032(16)
C11 0.016(2) 0.025(2) 0.026(2) -0.0027(18) -0.0026(17) -0.0054(17)
C21 0.018(2) 0.028(2) 0.036(3) 0.005(2) -0.0010(18) -0.0049(18)
C31 0.028(3) 0.052(3) 0.069(4) 0.010(3) -0.014(2) -0.021(3)
C41 0.026(2) 0.049(3) 0.042(3) 0.007(3) 0.005(2) -0.001(2)
O12 0.0249(15) 0.0301(17) 0.0244(16) -0.0036(13) -0.0079(12) -0.0071(13)
O22 0.0247(14) 0.0237(15) 0.0190(15) -0.0010(12) -0.0079(12) -0.0094(12)
N12 0.049(2) 0.038(2) 0.028(2) -0.0101(18) -0.0153(18) -0.014(2)
C12 0.028(2) 0.029(2) 0.020(2) -0.0001(18) -0.0041(17) -0.0115(19)
C22 0.035(3) 0.037(3) 0.031(3) -0.007(2) -0.017(2) -0.011(2)
C32 0.051(3) 0.058(4) 0.059(4) -0.012(3) -0.020(3) -0.031(3)
C42 0.062(3) 0.047(3) 0.043(3) -0.005(3) -0.034(3) -0.013(3)
O13 0.0383(17) 0.0277(17) 0.0263(17) -0.0050(13) -0.0049(13) -0.0191(14)
O23 0.0233(14) 0.0174(14) 0.0204(15) -0.0030(11) -0.0018(11) -0.0105(12)
N13 0.0279(19) 0.033(2) 0.028(2) 0.0079(17) -0.0048(15) -0.0198(17)
C13 0.022(2) 0.018(2) 0.027(2) 0.0011(17) -0.0068(17) -0.0085(17)
C23 0.028(2) 0.025(2) 0.034(3) -0.0003(19) -0.0073(19) -0.0177(19)
C33 0.043(3) 0.083(4) 0.047(3) 0.012(3) -0.014(3) -0.044(3)
C43 0.068(4) 0.026(3) 0.059(4) 0.000(3) 0.012(3) -0.025(3)
O14 0.0291(15) 0.0230(15) 0.0256(16) 0.0029(13) -0.0082(12) -0.0169(13)
O24 0.0228(14) 0.0197(15) 0.0198(15) -0.0005(12) -0.0020(11) -0.0131(12)
N14 0.040(2) 0.024(2) 0.031(2) 0.0027(16) -0.0069(17) -0.0194(17)
C14 0.022(2) 0.023(2) 0.023(2) -0.0015(18) -0.0001(17) -0.0134(18)
C24 0.029(2) 0.023(2) 0.038(3) 0.004(2) -0.0119(19) -0.0147(19)
C34 0.102(4) 0.030(3) 0.040(3) 0.003(2) -0.029(3) -0.033(3)
C44 0.038(3) 0.041(3) 0.095(5) 0.025(3) -0.027(3) -0.029(3)
O15 0.0260(15) 0.0264(17) 0.0317(18) 0.0000(14) 0.0043(13) -0.0150(14)
O25 0.0211(14) 0.0253(16) 0.0190(15) 0.0024(12) 0.0024(11) -0.0106(12)
N15 0.050(3) 0.036(2) 0.035(2) -0.0018(19) 0.0215(19) -0.012(2)
C15 0.024(2) 0.034(3) 0.019(2) 0.0045(19) -0.0039(17) -0.015(2)
C25 0.031(2) 0.036(3) 0.023(2) 0.001(2) 0.0061(18) -0.013(2)
C35 0.052(3) 0.057(4) 0.038(3) 0.014(3) 0.013(2) -0.019(3)
C45 0.028(3) 0.108(5) 0.050(4) -0.011(4) 0.009(2) -0.027(3)
O16 0.0212(14) 0.0321(17) 0.0196(15) -0.0006(13) 0.0019(12) -0.0082(13)
O26 0.0147(13) 0.0185(14) 0.0196(14) -0.0023(11) -0.0024(10) -0.0050(11)
N16 0.0254(18) 0.029(2) 0.0206(18) 0.0044(15) -0.0068(14) -0.0155(16)
C16 0.022(2) 0.021(2) 0.020(2) 0.0033(17) -0.0033(16) -0.0092(17)
C26 0.0167(19) 0.027(2) 0.023(2) 0.0056(18) -0.0059(16) -0.0106(17)
C36 0.030(2) 0.037(3) 0.029(3) 0.005(2) -0.0060(19) -0.006(2)
C46 0.029(2) 0.044(3) 0.035(3) 0.009(2) -0.008(2) -0.024(2)
N17 0.0289(19) 0.0249(19) 0.0142(17) 0.0013(14) -0.0063(14) -0.0142(17)
O17 0.0204(15) 0.0266(16) 0.0245(16) 0.0035(12) -0.0057(12) -0.0091(12)
O27 0.0222(14) 0.0189(15) 0.0262(16) 0.0045(12) -0.0071(12) -0.0095(12)
O37 0.0307(17) 0.0293(17) 0.0411(19) 0.0131(14) -0.0110(14) -0.0208(15)
N18A 0.029(2) 0.051(3) 0.059(3) -0.022(2) -0.005(2) -0.014(2)
O18A 0.0294(16) 0.0292(17) 0.0317(18) -0.0062(14) 0.0039(13) -0.0134(14)
O28A 0.032(4) 0.087(10) 0.090(9) -0.050(6) 0.018(5) -0.020(5)
O38A 0.043(8) 0.095(15) 0.128(12) -0.080(12) 0.005(8) -0.025(10)
N18B 0.029(2) 0.051(3) 0.059(3) -0.022(2) -0.005(2) -0.014(2)
O18B 0.0294(16) 0.0292(17) 0.0317(18) -0.0062(14) 0.0039(13) -0.0134(14)
O28B 0.032(4) 0.087(10) 0.090(9) -0.050(6) 0.018(5) -0.020(5)
O38B 0.043(8) 0.095(15) 0.128(12) -0.080(12) 0.005(8) -0.025(10)
N19A 0.045(4) 0.062(4) 0.024(3) -0.012(3) -0.002(3) -0.020(3)
O19A 0.050(2) 0.047(2) 0.0143(16) -0.0054(15) -0.0048(14) -0.0134(17)
O29A 0.060(3) 0.099(5) 0.033(3) 0.007(3) -0.019(3) -0.037(3)
O39A 0.061(3) 0.081(5) 0.035(3) -0.016(3) 0.014(2) -0.048(4)
N19B 0.045(4) 0.062(4) 0.024(3) -0.012(3) -0.002(3) -0.020(3)
O19B 0.050(2) 0.047(2) 0.0143(16) -0.0054(15) -0.0048(14) -0.0134(17)
O29B 0.060(3) 0.099(5) 0.033(3) 0.007(3) -0.019(3) -0.037(3)
O39B 0.061(3) 0.081(5) 0.035(3) -0.016(3) 0.014(2) -0.048(4)
O19W 0.050(2) 0.047(2) 0.0143(16) -0.0054(15) -0.0048(14) -0.0134(17)
O1M 0.0461(19) 0.0380(19) 0.0206(17) 0.0035(14) 0.0005(14) -0.0052(16)
C1M 0.037(3) 0.066(4) 0.022(3) 0.005(2) 0.003(2) -0.011(3)
O2M 0.0323(15) 0.0217(15) 0.0176(15) 0.0017(12) -0.0072(12) -0.0134(13)
C2M 0.050(3) 0.030(3) 0.026(2) -0.009(2) -0.001(2) -0.020(2)
O3W 0.0462(19) 0.040(2) 0.035(2) 0.0117(16) -0.0152(15) -0.0173(16)
O3MA 0.0462(19) 0.040(2) 0.035(2) 0.0117(16) -0.0152(15) -0.0173(16)
O3MB 0.0462(19) 0.040(2) 0.035(2) 0.0117(16) -0.0152(15) -0.0173(16)
O4MA 0.049(2) 0.042(2) 0.040(2) 0.0158(17) -0.0015(16) -0.0164(17)
O4MB 0.049(2) 0.042(2) 0.040(2) 0.0158(17) -0.0015(16) -0.0164(17)
O5W 0.062(2) 0.0246(18) 0.034(2) -0.0092(15) -0.0124(16) -0.0077(16)
O5M 0.062(2) 0.0246(18) 0.034(2) -0.0092(15) -0.0124(16) -0.0077(16)
O6M 0.0408(18) 0.0313(18) 0.0289(18) -0.0079(15) 0.0048(14) -0.0027(15)
C6M 0.063(4) 0.050(4) 0.048(4) -0.019(3) -0.010(3) -0.003(3)
Cl1 0.051(3) 0.061(4) 0.031(2) -0.012(2) 0.013(2) -0.028(3)
Cl2 0.098(4) 0.112(5) 0.043(3) 0.028(3) -0.016(3) -0.076(4)
Cl3 0.086(4) 0.025(3) 0.016(2) 0.001(2) 0.018(2) -0.022(3)
Cl4 0.0449(14) 0.0201(9) 0.0376(12) 0.0035(8) 0.0025(9) -0.0113(9)
O14P 0.054(4) 0.027(3) 0.047(4) 0.004(2) 0.018(3) -0.003(2)
O24P 0.052(4) 0.021(3) 0.046(4) 0.011(2) -0.007(3) -0.002(3)
O34P 0.056(3) 0.037(3) 0.067(4) -0.001(3) -0.028(3) -0.001(3)
O44P 0.096(5) 0.052(4) 0.090(6) 0.022(4) -0.015(4) -0.058(4)
Cl5 0.053(4) 0.060(4) 0.097(6) 0.015(4) -0.019(4) -0.014(3)
Cl6 0.0405(18) 0.057(2) 0.0293(14) 0.0044(15) 0.0008(13) -0.0243(16)
O16P 0.030(4) 0.097(7) 0.060(6) 0.006(5) 0.008(4) -0.036(5)
O26P 0.075(6) 0.170(11) 0.042(5) 0.024(6) -0.023(4) -0.086(7)
O36P 0.056(7) 0.190(15) 0.32(2) 0.194(15) -0.064(9) -0.081(9)
O46P 0.071(8) 0.268(19) 0.105(10) -0.104(11) -0.013(7) 0.000(9)
O10M 0.049(5) 0.096(8) 0.048(5) 0.015(5) -0.016(4) -0.047(6)
C10M 0.069(13) 0.078(13) 0.074(11) -0.009(10) -0.014(9) -0.043(11)
O9M 0.060(3) 0.059(4) 0.076(4) 0.010(3) -0.012(3) -0.017(3)
C9M 0.058(5) 0.041(4) 0.055(5) -0.015(4) -0.004(4) -0.007(4)

loop_
_atom_type_symbol
_atom_type_description
_atom_type_scat_dispersion_real
_atom_type_scat_dispersion_imag
_atom_type_scat_source
C C 0.0033 0.0016 'International Tables Vol C Tables 4.2.6.8 and 6.1.1.4'
H H 0.0000 0.0000 'International Tables Vol C Tables 4.2.6.8 and 6.1.1.4'
N N 0.0061 0.0033 'International Tables Vol C Tables 4.2.6.8 and 6.1.1.4'
O O 0.0106 0.0060 'International Tables Vol C Tables 4.2.6.8 and 6.1.1.4'
Co Co 0.3494 0.9721 'International Tables Vol C Tables 4.2.6.8 and 6.1.1.4'
Gd Gd -0.1653 3.9035 'International Tables Vol C Tables 4.2.6.8 and 6.1.1.4'
Cl Cl 0.1484 0.1585 'International Tables Vol C Tables 4.2.6.8 and 6.1.1.4'

loop_
_geom_angle_atom_site_label_1
_geom_angle_atom_site_label_2
_geom_angle_atom_site_label_3
_geom_angle
O1 Gd O2 121.22(9)
O1 Gd O3 120.00(9)
O2 Gd O3 118.78(9)
O1 Gd O23 68.06(9)
O2 Gd O23 135.55(8)
O3 Gd O23 69.98(9)
O1 Gd O21 70.98(9)
O2 Gd O21 68.01(9)
O3 Gd O21 135.29(9)
O23 Gd O21 76.97(9)
O1 Gd O24 70.93(9)
O2 Gd O24 68.36(9)
O3 Gd O24 135.30(9)
O23 Gd O24 138.98(9)
O21 Gd O24 89.28(9)
O1 Gd O22 133.97(9)
O2 Gd O22 70.56(9)
O3 Gd O22 67.85(9)
O23 Gd O22 74.73(9)
O21 Gd O22 75.10(9)
O24 Gd O22 138.92(9)
O1 Gd O26 68.23(9)
O2 Gd O26 134.70(9)
O3 Gd O26 70.75(9)
O23 Gd O26 89.74(9)
O21 Gd O26 139.16(9)
O24 Gd O26 75.74(9)
O22 Gd O26 138.56(9)
O1 Gd O25 134.99(8)
O2 Gd O25 70.18(9)
O3 Gd O25 67.75(10)
O23 Gd O25 137.69(9)
O21 Gd O25 138.18(9)
O24 Gd O25 75.69(9)
O22 Gd O25 90.93(9)
O26 Gd O25 74.99(9)
O1 Gd Co1 33.48(6)
O2 Gd Co1 131.38(7)
O3 Gd Co1 100.59(7)
O23 Gd Co1 35.69(6)
O21 Gd Co1 63.92(7)
O24 Gd Co1 103.65(7)
O22 Gd Co1 102.93(7)
O26 Gd Co1 82.74(7)
O25 Gd Co1 157.22(6)
O1 Co1 O1M 102.97(13)
O1 Co1 N13 158.04(12)
O1M Co1 N13 96.86(14)
O1 Co1 O11 93.49(11)
O1M Co1 O11 84.00(12)
N13 Co1 O11 97.91(13)
O1 Co1 O23 82.58(10)
O1M Co1 O23 171.45(12)
N13 Co1 O23 78.89(12)
O11 Co1 O23 89.22(11)
O1 Co1 O27 74.17(10)
O1M Co1 O27 95.37(12)
N13 Co1 O27 94.85(12)
O11 Co1 O27 167.21(10)
O23 Co1 O27 92.40(10)
O1 Co1 Gd 41.24(7)
O1M Co1 Gd 140.69(10)
N13 Co1 Gd 121.67(10)
O11 Co1 Gd 83.29(8)
O23 Co1 Gd 42.78(7)
O27 Co1 Gd 89.29(8)
O1 Co2 O2M 102.49(11)
O1 Co2 O14 91.57(11)
O2M Co2 O14 92.38(11)
O1 Co2 N16 157.12(12)
O2M Co2 N16 96.65(12)
O14 Co2 N16 100.10(12)
O1 Co2 O26 82.86(10)
O2M Co2 O26 174.03(10)
O14 Co2 O26 90.09(11)
N16 Co2 O26 77.55(12)
O1 Co2 O27 74.66(10)
O2M Co2 O27 85.12(11)
O14 Co2 O27 165.05(10)
N16 Co2 O27 94.83(12)
O26 Co2 O27 93.86(10)
O2 Co3 O3W 102.38(12)
O2 Co3 N11 158.22(13)
O3W Co3 N11 96.88(14)
O2 Co3 O12 92.08(11)
O3W Co3 O12 89.22(13)
N11 Co3 O12 98.30(14)
O2 Co3 O21 82.88(11)
O3W Co3 O21 174.46(11)
N11 Co3 O21 78.26(12)
O12 Co3 O21 88.88(11)
O2 Co3 O18A 75.36(11)
O3W Co3 O18A 88.18(12)
N11 Co3 O18A 95.37(13)
O12 Co3 O18A 166.30(11)
O21 Co3 O18A 94.87(11)
O2 Co4 O4MA 102.51(13)
O2 Co4 O15 93.31(11)
O4MA Co4 O15 91.13(13)
O2 Co4 N14 158.28(13)
O4MA Co4 N14 95.97(14)
O15 Co4 N14 97.69(13)
O2 Co4 O24 83.14(10)
O4MA Co4 O24 174.04(13)
O15 Co4 O24 90.45(11)
N14 Co4 O24 78.12(12)
O2 Co4 O18A 75.24(11)
O4MA Co4 O18A 85.83(13)
O15 Co4 O18A 167.16(11)
N14 Co4 O18A 95.03(13)
O24 Co4 O18A 93.85(11)
O2 Co4 H4MB 81.5
O4MA Co4 H4MB 21.2
O15 Co4 H4MB 90.1
N14 Co4 H4MB 117.0
O24 Co4 H4MB 164.6
O18A Co4 H4MB 82.6
O3 Co5 O5W 103.78(12)
O3 Co5 O13 91.35(11)
O5W Co5 O13 89.84(13)
O3 Co5 N12 154.71(14)
O5W Co5 N12 96.83(14)
O13 Co5 N12 103.33(14)
O3 Co5 O22 82.55(11)
O5W Co5 O22 173.66(11)
O13 Co5 O22 89.68(12)
N12 Co5 O22 77.14(13)
O3 Co5 O19A 74.84(11)
O5W Co5 O19A 87.48(14)
O13 Co5 O19A 164.84(11)
N12 Co5 O19A 91.80(14)
O22 Co5 O19A 94.60(12)
O3 Co5 H5M 122.4
O5W Co5 H5M 23.7
O13 Co5 H5M 102.9
N12 Co5 H5M 74.6
O22 Co5 H5M 151.0
O19A Co5 H5M 80.0
O3 Co6 O6M 99.89(12)
O3 Co6 O16 93.36(11)
O6M Co6 O16 86.09(12)
O3 Co6 N15 155.58(14)
O6M Co6 N15 100.43(14)
O16 Co6 N15 101.40(15)
O3 Co6 O25 82.89(11)
O6M Co6 O25 174.44(12)
O16 Co6 O25 88.95(11)
N15 Co6 O25 78.08(13)
O3 Co6 O19A 74.72(11)
O6M Co6 O19A 92.01(13)
O16 Co6 O19A 167.45(12)
N15 Co6 O19A 91.15(15)
O25 Co6 O19A 93.37(11)
Co2 O1 Co1 114.34(13)
Co2 O1 Gd 105.73(11)
Co1 O1 Gd 105.28(10)
Co2 O1 H1 110.4
Co1 O1 H1 110.4
Gd O1 H1 110.4
Co3 O2 Co4 112.92(13)
Co3 O2 Gd 105.20(12)
Co4 O2 Gd 104.73(11)
Co3 O2 H2 111.2
Co4 O2 H2 111.2
Gd O2 H2 111.2
Co5 O3 Co6 114.29(13)
Co5 O3 Gd 105.85(11)
Co6 O3 Gd 105.49(11)
Co5 O3 H3 110.3
Co6 O3 H3 110.3
Gd O3 H3 110.3
C11 O11 Co1 127.1(2)
C11 O21 Co3 117.6(2)
C11 O21 Gd 138.4(2)
Co3 O21 Gd 102.19(11)
C21 N11 Co3 112.9(2)
C21 N11 H11A 109.0
Co3 N11 H11A 109.0
C21 N11 H11B 109.0
Co3 N11 H11B 109.0
O11 C11 O21 125.2(3)
O11 C11 C21 117.6(4)
O21 C11 C21 117.2(4)
N11 C21 C41 111.3(4)
N11 C21 C31 108.6(4)
C41 C21 C31 110.9(4)
N11 C21 C11 109.0(3)
C41 C21 C11 110.0(4)
C31 C21 C11 107.0(4)
C21 C31 H31A 109.5
C21 C31 H31B 109.5
C21 C31 H31C 109.5
C21 C41 H41A 109.5
C21 C41 H41B 109.5
C21 C41 H41C 109.5
C12 O12 Co3 126.8(3)
C12 O22 Co5 117.5(2)
C12 O22 Gd 139.7(3)
Co5 O22 Gd 102.08(10)
C22 N12 Co5 112.4(3)
C22 N12 H12A 109.1
Co5 N12 H12A 109.1
C22 N12 H12B 109.1
Co5 N12 H12B 109.1
O12 C12 O22 124.9(4)
O12 C12 C22 117.8(4)
O22 C12 C22 117.3(4)
N12 C22 C32 107.8(4)
N12 C22 C42 111.7(4)
C32 C22 C42 110.7(4)
N12 C22 C12 107.7(3)
C32 C22 C12 107.2(4)
C42 C22 C12 111.6(4)
C22 C32 H32A 109.5
C22 C32 H32B 109.5
C22 C32 H32C 109.5
C22 C42 H42A 109.5
C22 C42 H42B 109.5
C22 C42 H42C 109.5
C13 O13 Co5 127.0(3)
C13 O23 Co1 117.1(2)
C13 O23 Gd 140.3(2)
Co1 O23 Gd 101.53(10)
C23 N13 Co1 114.6(3)
C23 N13 H13A 108.6
Co1 N13 H13A 108.6
C23 N13 H13B 108.6
Co1 N13 H13B 108.6
O13 C13 O23 124.9(4)
O13 C13 C23 117.4(4)
O23 C13 C23 117.8(4)
N13 C23 C43 111.2(4)
N13 C23 C33 108.0(4)
C43 C23 C33 111.6(4)
N13 C23 C13 109.9(3)
C43 C23 C13 108.5(4)
C33 C23 C13 107.5(4)
C23 C33 H33A 109.5
C23 C33 H33B 109.5
C23 C33 H33C 109.5
C23 C43 H43A 109.5
C23 C43 H43B 109.5
C23 C43 H43C 109.5
C14 O14 Co2 127.2(3)
C14 O24 Co4 118.0(2)
C14 O24 Gd 139.4(3)
Co4 O24 Gd 101.57(10)
C24 N14 Co4 114.4(3)
C24 N14 H14A 108.7
Co4 N14 H14A 108.7
C24 N14 H14B 108.7
Co4 N14 H14B 108.7
O14 C14 O24 124.9(4)
O14 C14 C24 117.6(3)
O24 C14 C24 117.5(4)
N14 C24 C34 110.9(4)
N14 C24 C44 108.0(4)
C34 C24 C44 111.7(4)
N14 C24 C14 109.4(3)
C34 C24 C14 109.9(4)
C44 C24 C14 106.7(4)
C24 C34 H34A 109.5
C24 C34 H34B 109.5
C24 C34 H34C 109.5
C24 C44 H44A 109.5
C24 C44 H44B 109.5
C24 C44 H44C 109.5
C15 O15 Co4 125.9(3)
C15 O25 Co6 117.5(2)
C15 O25 Gd 140.0(3)
Co6 O25 Gd 101.68(11)
C25 N15 Co6 114.2(3)
C25 N15 H15A 108.7
Co6 N15 H15A 108.7
C25 N15 H15B 108.7
Co6 N15 H15B 108.7
O15 C15 O25 125.2(4)
O15 C15 C25 117.8(4)
O25 C15 C25 116.9(4)
N15 C25 C35 112.2(4)
N15 C25 C45 107.7(4)
C35 C25 C45 111.0(4)
N15 C25 C15 109.4(4)
C35 C25 C15 109.6(4)
C45 C25 C15 106.7(4)
C25 C35 H35A 109.5
C25 C35 H35B 109.5
C25 C35 H35C 109.5
C25 C45 H45A 109.5
C25 C45 H45B 109.5
C25 C45 H45C 109.5
C16 O16 Co6 127.1(2)
C16 O26 Co2 117.8(2)
C16 O26 Gd 139.8(2)
Co2 O26 Gd 101.25(10)
C26 N16 Co2 113.3(2)
C26 N16 H16A 108.9
Co2 N16 H16A 108.9
C26 N16 H16B 108.9
Co2 N16 H16B 108.9
H16A N16 H16B 107.7
O16 C16 O26 124.8(3)
O16 C16 C26 117.7(3)
O26 C16 C26 117.5(3)
N16 C26 C36 112.0(3)
N16 C26 C46 108.3(3)
C36 C26 C46 110.8(3)
N16 C26 C16 108.5(3)
C36 C26 C16 110.5(4)
C46 C26 C16 106.6(3)
C26 C36 H36A 109.5
C26 C36 H36B 109.5
C26 C36 H36C 109.5
C26 C46 H46A 109.5
C26 C46 H46C 109.5
O37 N17 O17 121.5(3)
O37 N17 O27 119.2(3)
O17 N17 O27 119.3(3)
N17 O27 Co2 133.7(2)
N17 O27 Co1 130.2(2)
Co2 O27 Co1 95.98(10)
O38A N18A O18A 120.7(16)
O38A N18A O28A 122.1(18)
O18A N18A O28A 116.2(8)
N18A O18A Co3 131.7(3)
N18A O18A Co4 130.3(3)
Co3 O18A Co4 95.97(11)
O39A N19A O29A 121.3(6)
O39A N19A O19A 123.7(5)
O29A N19A O19A 115.0(6)
N19A O19A Co5 138.9(3)
N19A O19A Co6 125.9(3)
Co5 O19A Co6 95.23(11)
N19B O29B O39B 121(2)
C1M O1M Co1 128.8(3)
C1M O1M H1M 79.4
Co1 O1M H1M 104.0
O1M C1M H1M1 109.5
O1M C1M H1M2 109.5
O1M C1M H1M3 109.5
C2M O2M Co2 122.8(2)
C2M O2M H2M 110.0
Co2 O2M H2M 113.4
O2M C2M H2M1 109.5
O2M C2M H2M2 109.5
O2M C2M H2M3 109.5
Co3 O3W H3MA 100.3
Co3 O3W H3MB 100.3
C4MA O4MA Co4 126.1(6)
C4MA O4MA H4MA 110.8
Co4 O4MA H4MA 118.7
C4MA O4MA H4MB 87.6
Co4 O4MA H4MB 71.2
O4MA C4MA H4M1 109.5
O4MA C4MA H4M2 109.5
O4MA C4MA H4M3 109.5
Co5 O5W H5M 74.2
C6M O6M Co6 129.8(3)
C6M O6M H6M 108.9
Co6 O6M H6M 120.3
O6M C6M H6M1 109.5
O6M C6M H6M2 109.5
O6M C6M H6M3 109.5
O11P Cl1 O21P 117.0(8)
O11P Cl1 O41P 112.8(8)
O21P Cl1 O41P 110.5(8)
O11P Cl1 O31P 106.1(7)
O21P Cl1 O31P 105.2(7)
O41P Cl1 O31P 104.0(8)
O47P Cl7 O27P 110.7(12)
O47P Cl7 O37P 116.0(14)
O27P Cl7 O37P 106.9(13)
O47P Cl7 O17P 107.4(10)
O27P Cl7 O17P 110.1(14)
O37P Cl7 O17P 105.5(12)
O22P Cl2 O2W 94.1(16)
O22P Cl2 O12P 125.7(12)
O2W Cl2 O12P 105.0(15)
O22P Cl2 O42P 108.8(11)
O2W Cl2 O42P 123.2(13)
O12P Cl2 O42P 102.1(11)
O22P Cl2 O32P 106.9(11)
O12P Cl2 O32P 110.1(9)
O42P Cl2 O32P 100.2(8)
O2W O32P Cl2 62(3)
O2W Cl3 O23P 100.5(15)
O2W Cl3 O13P 123.8(16)
O23P Cl3 O13P 110.9(10)
O2W Cl3 O43P 108.0(14)
O23P Cl3 O43P 113.0(9)
O13P Cl3 O43P 101.1(8)
O23P Cl3 O33P 113.7(10)
O13P Cl3 O33P 103.9(10)
O43P Cl3 O33P 113.2(9)
O2W O33P Cl3 50(3)
O14P Cl4 O24P 109.4(4)
O14P Cl4 O44P 112.7(5)
O24P Cl4 O44P 111.6(4)
O14P Cl4 O34P 108.0(4)
O24P Cl4 O34P 109.6(4)
O44P Cl4 O34P 105.4(4)
O15P Cl5 O25P 110.0(17)
O15P Cl5 O45P 113.5(15)
O25P Cl5 O45P 107.6(17)
O15P Cl5 O35P 110.0(9)
O25P Cl5 O35P 106.8(16)
O45P Cl5 O35P 108.7(14)
O46P Cl6 O16P 110.0(7)
O46P Cl6 O26P 107.0(7)
O16P Cl6 O26P 114.6(5)
O46P Cl6 O36P 102.7(9)
O16P Cl6 O36P 111.4(7)
O26P Cl6 O36P 110.4(7)
C10M O10M H1X 108.8
O2N N1 O3N 119.7(11)
O2N N1 O1N 117.7(10)
O3N N1 O1N 122.5(10)

loop_
_geom_bond_atom_site_label_1
_geom_bond_atom_site_label_2
_geom_bond_distance
Gd O1 2.418(3)
Gd O2 2.434(3)
Gd O3 2.435(3)
Gd O23 2.453(3)
Gd O21 2.453(3)
Gd O24 2.454(3)
Gd O22 2.460(3)
Gd O26 2.460(3)
Gd O25 2.475(3)
Gd Co1 3.5386(13)
Co1 O1 2.023(3)
Co1 O1M 2.040(3)
Co1 N13 2.092(3)
Co1 O11 2.096(3)
Co1 O23 2.107(3)
Co1 O27 2.294(3)
Co2 O1 2.018(2)
Co2 O2M 2.066(3)
Co2 O14 2.100(3)
Co2 N16 2.111(3)
Co2 O26 2.116(3)
Co2 O27 2.276(3)
Co3 O2 2.026(3)
Co3 O3W 2.074(3)
Co3 N11 2.094(3)
Co3 O12 2.102(3)
Co3 O21 2.102(3)
Co3 O18A 2.272(3)
Co4 O2 2.028(3)
Co4 O4MA 2.067(3)
Co4 O15 2.092(3)
Co4 N14 2.099(3)
Co4 O24 2.109(3)
Co4 O18A 2.276(3)
Co4 H4MB 1.9589
Co5 O3 2.023(3)
Co5 O5W 2.059(3)
Co5 O13 2.093(3)
Co5 N12 2.113(3)
Co5 O22 2.117(3)
Co5 O19A 2.302(3)
Co5 H5M 2.0005
Co6 O3 2.027(3)
Co6 O6M 2.052(3)
Co6 O16 2.085(3)
Co6 N15 2.086(4)
Co6 O25 2.106(3)
Co6 O19A 2.304(3)
O1 H1 1.0000
O2 H2 1.0000
O3 H3 1.0000
O11 C11 1.236(5)
O21 C11 1.287(5)
N11 C21 1.493(6)
N11 H11A 0.9200
N11 H11B 0.9200
C11 C21 1.544(5)
C21 C41 1.520(6)
C21 C31 1.525(6)
C31 H31A 0.9800
C31 H31B 0.9800
C31 H31C 0.9800
C41 H41A 0.9800
C41 H41B 0.9800
C41 H41C 0.9800
O12 C12 1.252(5)
O22 C12 1.279(5)
N12 C22 1.482(6)
N12 H12A 0.9200
N12 H12B 0.9200
C12 C22 1.543(6)
C22 C32 1.522(7)
C22 C42 1.533(6)
C32 H32A 0.9800
C32 H32B 0.9800
C32 H32C 0.9800
C42 H42A 0.9800
C42 H42B 0.9800
C42 H42C 0.9800
O13 C13 1.238(5)
O23 C13 1.294(5)
N13 C23 1.474(5)
N13 H13A 0.9200
N13 H13B 0.9200
C13 C23 1.549(6)
C23 C43 1.505(6)
C23 C33 1.534(6)
C33 H33A 0.9800
C33 H33B 0.9800
C33 H33C 0.9800
C43 H43A 0.9800
C43 H43B 0.9800
C43 H43C 0.9800
O14 C14 1.243(5)
O24 C14 1.292(4)
N14 C24 1.489(5)
N14 H14A 0.9200
N14 H14B 0.9200
C14 C24 1.538(6)
C24 C34 1.526(6)
C24 C44 1.536(6)
C34 H34A 0.9800
C34 H34B 0.9800
C34 H34C 0.9800
C44 H44A 0.9800
C44 H44B 0.9800
C44 H44C 0.9800
O15 C15 1.241(5)
O25 C15 1.282(5)
N15 C25 1.464(6)
N15 H15A 0.9200
N15 H15B 0.9200
C15 C25 1.551(6)
C25 C35 1.506(6)
C25 C45 1.529(7)
C35 H35A 0.9800
C35 H35B 0.9800
C35 H35C 0.9800
C45 H45A 0.9800
C45 H45B 0.9800
C45 H45C 0.9800
O16 C16 1.240(5)
O26 C16 1.281(4)
N16 C26 1.482(5)
N16 H16A 0.9200
N16 H16B 0.9200
C16 C26 1.546(5)
C26 C36 1.519(6)
C26 C46 1.542(6)
C36 H36A 0.9800
C36 H36B 0.9800
C36 H36C 0.9800
C46 H46A 0.9800
C46 H46B 0.9800
C46 H46C 0.9800
N17 O37 1.236(4)
N17 O17 1.245(4)
N17 O27 1.290(4)
N18A O38A 1.209(13)
N18A O18A 1.261(4)
N18A O28A 1.271(10)
N19A O39A 1.240(7)
N19A O29A 1.259(6)
N19A O19A 1.330(6)
N19B O29B 1.24(3)
O29B O39B 1.25(3)
O1M C1M 1.433(5)
O1M H1M 0.8405
C1M H1M1 0.9800
C1M H1M2 0.9800
C1M H1M3 0.9800
O2M H2M 0.8379
C2M H2M1 0.9800
C2M H2M2 0.9800
C2M H2M3 0.9800
O3W H3MA 0.8460
O3W H3MB 0.8460
C3MA H3M1 0.9800
C3MA H3M2 0.9800
C3MA H3M3 0.9800
C3MB H3M4 0.9800
C3MB H3M5 0.9800
C3MB H3M6 0.9800
O4MA C4MA 1.442(13)
C4MA H4M1 0.9800
C4MA H4M2 0.9800
C4MA H4M3 0.9800
C4MB H4M4 0.9800
C4MB H4M5 0.9800
C4MB H4M6 0.9800
O5W H5M 0.8372
C5M H5M1 0.9800
C5M H5M2 0.9800
C5M H5M3 0.9800
O6M C6M 1.402(5)
O6M H6M 0.8374
C6M H6M1 0.9800
C6M H6M2 0.9800
C6M H6M3 0.9800
Cl1 O11P 1.396(8)
Cl1 O21P 1.398(9)
Cl1 O41P 1.423(9)
Cl1 O31P 1.449(9)
Cl7 O47P 1.375(14)
Cl7 O27P 1.406(15)
Cl7 O37P 1.439(15)
Cl7 O17P 1.453(14)
Cl2 O22P 1.288(12)
Cl2 O2W 1.31(2)
Cl2 O12P 1.348(12)
Cl2 O42P 1.436(12)
Cl2 O32P 1.474(9)
O32P O2W 0.58(3)
Cl3 O2W 1.18(3)
Cl3 O23P 1.325(12)
Cl3 O13P 1.386(12)
Cl3 O43P 1.408(10)
Cl3 O33P 1.447(11)
O33P O2W 0.53(3)
Cl4 O14P 1.420(6)
Cl4 O24P 1.432(5)
Cl4 O44P 1.437(6)
Cl4 O34P 1.446(5)
Cl5 O15P 1.392(13)
Cl5 O25P 1.406(14)
Cl5 O45P 1.410(14)
Cl5 O35P 1.444(12)
Cl6 O46P 1.375(10)
Cl6 O16P 1.389(7)
Cl6 O26P 1.404(7)
Cl6 O36P 1.405(9)
O10M C10M 1.527(18)
O10M H1X 0.8100
C10M H10A 0.9800
C10M H10B 0.9800
C10M H10C 0.9800
N1 O2N 1.223(14)
N1 O3N 1.241(12)
N1 O1N 1.305(11)
O7MA C7MA 1.56(3)
O7MA H7MA 0.8379
O7MA H7MB 0.9392
C7MA H7M1 0.9797
C7MA H7M2 0.9799
C7MA H7M3 0.9781
C7MB H7M4 0.9774
C7MB H7M5 0.9789
C7MB H7M6 0.9798
O9M C9M 1.376(8)
O9M H9M 0.8381
C9M H9M1 0.9787
C9M H9M2 0.9771
C9M H9M3 0.9804
O1W H9M2 1.2894
C8M O8M 1.410(5)
C8M H8M1 0.9798
C8M H8M2 0.9885
C8M H8M3 0.9769
C8M H12M 0.9823
O8M H8M 0.8379
O11M C11M 1.399(5)
O11M H11M 0.8400
C11M H11C 0.9800
C11M H11D 0.9800
C11M H11E 0.9800
C11M H12M 1.0489
O12M C12M 1.398(5)
O12M H11M 0.9937
O12M H12M 0.8400
C12M H12C 0.9800
C12M H12D 0.9800
C12M H12E 0.9800

loop_
_geom_hbond_atom_site_label_D
_geom_hbond_atom_site_label_H
_geom_hbond_atom_site_label_A
_geom_hbond_distance_DH
_geom_hbond_distance_HA
_geom_hbond_distance_DA
_geom_hbond_angle_DHA
_geom_hbond_site_symmetry_A
O2 H2 O32P 1.00 1.93 2.903(10) 164.5 .
O2 H2 O33P 1.00 1.98 2.958(14) 164.2 .
O2 H2 O2W 1.00 1.88 2.88(2) 178.0 .
O3 H3 O35P 1.00 1.87 2.870(17) 173.2 2_676
O3 H3 O24P 1.00 1.96 2.946(6) 168.9 2_676
N11 H11B O28A 0.92 2.14 2.899(17) 139.3 .
N11 H11B O28B 0.92 2.18 2.984(17) 145.4 .
N12 H12A O31P 0.92 2.50 3.356(11) 154.3 1_655
N12 H12B O39B 0.92 2.32 2.79(2) 110.8 2_677
N12 H12B N19B 0.92 2.16 2.730(15) 119.0 .
N12 H12B O29A 0.92 2.23 3.056(7) 148.9 .
N12 H12B O12P 0.92 2.54 3.299(17) 140.6 .
N13 H13A O46P 0.92 2.36 3.247(14) 162.4 1_655
N13 H13B O37 0.92 2.15 2.950(4) 144.8 .
N14 H14A O38B 0.92 2.07 2.85(4) 142.5 .
N14 H14A O38A 0.92 2.22 3.01(4) 144.3 .
N14 H14B O8M 0.92 2.27 3.190(7) 173.2 .
N15 H15A O39A 0.92 2.00 2.837(7) 150.1 .
N15 H15B O41P 0.92 2.27 3.110(15) 150.8 2_577
N15 H15B O11P 0.92 2.33 3.145(10) 147.7 .
N15 H15B O17P 0.92 2.36 3.251(19) 162.5 2_577
N16 H16A O17 0.92 2.19 2.996(4) 146.2 .
N16 H16B O16P 0.92 2.59 3.484(9) 165.5 .
O1M H1M O2N 0.84 2.48 2.982(14) 119.0 .
O2M H2M O17 0.84 1.99 2.827(4) 174.5 2_676
O2M H2M O37 0.84 2.57 3.090(4) 121.8 2_676
O2M H2M N17 0.84 2.61 3.351(4) 148.8 2_676
O3MA H3MA O9M 0.85 2.19 2.782(6) 126.6 .
O3MB H3MB O9M 0.85 2.19 2.782(6) 126.6 .
O4MA H4MA O9M 0.84 1.94 2.763(6) 164.4 .
O5M H5M N12 0.84 2.50 3.121(5) 132.3 .
O6M H6M O14P 0.84 2.05 2.829(7) 153.5 2_676
O6M H6M O1W 0.84 2.19 2.672(17) 116.7 1_465
O6M H6M O25P 0.84 2.23 2.99(3) 151.4 2_676
O9M H9M O21P 0.84 2.21 2.778(14) 125.2 1_645
O8M H8M O5W 0.84 1.94 2.770(8) 172.2 1_545

loop_
_geom_torsion_atom_site_label_1
_geom_torsion_atom_site_label_2
_geom_torsion_atom_site_label_3
_geom_torsion_atom_site_label_4
_geom_torsion
O2 Gd Co1 O1 85.41(14)
O3 Gd Co1 O1 -129.76(12)
O23 Gd Co1 O1 -160.73(14)
O21 Gd Co1 O1 94.73(13)
O24 Gd Co1 O1 12.38(12)
O22 Gd Co1 O1 160.77(12)
O26 Gd Co1 O1 -60.97(13)
O25 Gd Co1 O1 -73.1(2)
O1 Gd Co1 O1M -31.18(17)
O2 Gd Co1 O1M 54.23(17)
O3 Gd Co1 O1M -160.94(15)
O23 Gd Co1 O1M 168.08(17)
O21 Gd Co1 O1M 63.55(16)
O24 Gd Co1 O1M -18.80(15)
O22 Gd Co1 O1M 129.59(16)
O26 Gd Co1 O1M -92.15(16)
O25 Gd Co1 O1M -104.3(2)
O1 Gd Co1 N13 161.69(15)
O2 Gd Co1 N13 -112.89(14)
O3 Gd Co1 N13 31.94(13)
O21 Gd Co1 N13 -103.58(13)
O24 Gd Co1 N13 174.08(12)
O22 Gd Co1 N13 -37.54(13)
O26 Gd Co1 N13 100.72(13)
O25 Gd Co1 N13 88.6(2)
O1 Gd Co1 O11 -103.13(14)
O2 Gd Co1 O11 -17.72(12)
O3 Gd Co1 O11 127.11(11)
O23 Gd Co1 O11 96.13(13)
O21 Gd Co1 O11 -8.40(11)
O24 Gd Co1 O11 -90.75(11)
O22 Gd Co1 O11 57.64(11)
O26 Gd Co1 O11 -164.10(10)
O25 Gd Co1 O11 -176.24(18)
O1 Gd Co1 O23 160.73(14)
O2 Gd Co1 O23 -113.85(13)
O3 Gd Co1 O23 30.98(12)
O21 Gd Co1 O23 -104.54(13)
O24 Gd Co1 O23 173.12(12)
O22 Gd Co1 O23 -38.50(12)
O26 Gd Co1 O23 99.76(12)
O25 Gd Co1 O23 87.6(2)
O1 Gd Co1 O27 66.43(13)
O2 Gd Co1 O27 151.85(11)
O3 Gd Co1 O27 -63.32(10)
O23 Gd Co1 O27 -94.30(13)
O21 Gd Co1 O27 161.16(10)
O24 Gd Co1 O27 78.82(10)
O22 Gd Co1 O27 -132.80(10)
O26 Gd Co1 O27 5.46(9)
O25 Gd Co1 O27 -6.68(18)
O2M Co2 O1 Co1 73.37(14)
O14 Co2 O1 Co1 166.16(13)
N16 Co2 O1 Co1 -72.8(3)
O26 Co2 O1 Co1 -103.95(14)
O27 Co2 O1 Co1 -7.94(12)
O2M Co2 O1 Gd -171.30(10)
O14 Co2 O1 Gd -78.51(12)
N16 Co2 O1 Gd 42.6(3)
O26 Co2 O1 Gd 11.38(10)
O27 Co2 O1 Gd 107.39(12)
O1M Co1 O1 Co2 -84.08(15)
N13 Co1 O1 Co2 70.0(3)
O11 Co1 O1 Co2 -168.72(13)
O23 Co1 O1 Co2 102.53(14)
O27 Co1 O1 Co2 7.89(12)
Gd Co1 O1 Co2 115.59(16)
O1M Co1 O1 Gd 160.33(11)
N13 Co1 O1 Gd -45.6(3)
O11 Co1 O1 Gd 75.69(12)
O23 Co1 O1 Gd -13.06(10)
O27 Co1 O1 Gd -107.70(12)
O2 Gd O1 Co2 119.61(11)
O3 Gd O1 Co2 -60.62(14)
O23 Gd O1 Co2 -109.41(13)
O21 Gd O1 Co2 167.39(13)
O24 Gd O1 Co2 71.35(11)
O22 Gd O1 Co2 -147.87(10)
O26 Gd O1 Co2 -10.45(10)
O25 Gd O1 Co2 27.03(17)
Co1 Gd O1 Co2 -121.38(16)
O2 Gd O1 Co1 -119.01(11)
O3 Gd O1 Co1 60.76(13)
O23 Gd O1 Co1 11.98(9)
O21 Gd O1 Co1 -71.23(11)
O24 Gd O1 Co1 -167.26(12)
O22 Gd O1 Co1 -26.49(17)
O26 Gd O1 Co1 110.93(12)
O25 Gd O1 Co1 148.41(10)
N11 Co3 O2 Co4 72.9(4)
O12 Co3 O2 Co4 -168.44(13)
O21 Co3 O2 Co4 102.96(14)
O18A Co3 O2 Co4 6.00(12)
N11 Co3 O2 Gd -40.8(4)
O12 Co3 O2 Gd 77.92(12)
O21 Co3 O2 Gd -10.68(10)
O18A Co3 O2 Gd -107.64(12)
O4MA Co4 O2 Co3 76.22(16)
O15 Co4 O2 Co3 168.11(13)
N14 Co4 O2 Co3 -71.4(4)
O24 Co4 O2 Co3 -101.84(14)
O18A Co4 O2 Co3 -6.00(12)
O4MA Co4 O2 Gd -169.86(11)
O15 Co4 O2 Gd -77.96(12)
N14 Co4 O2 Gd 42.5(4)
O24 Co4 O2 Gd 12.09(10)
O18A Co4 O2 Gd 107.93(12)
O1 Gd O2 Co3 58.82(14)
O3 Gd O2 Co3 -120.95(11)
O23 Gd O2 Co3 -30.83(17)
O21 Gd O2 Co3 9.79(9)
O24 Gd O2 Co3 108.17(13)
O22 Gd O2 Co3 -71.49(11)
O26 Gd O2 Co3 148.22(10)
O25 Gd O2 Co3 -169.86(13)
Co1 Gd O2 Co3 18.81(15)
O1 Gd O2 Co4 -60.44(13)
O3 Gd O2 Co4 119.79(11)
O23 Gd O2 Co4 -150.09(10)
O21 Gd O2 Co4 -109.47(12)
O24 Gd O2 Co4 -11.09(9)
O22 Gd O2 Co4 169.25(13)
O26 Gd O2 Co4 28.96(17)
O25 Gd O2 Co4 70.88(11)
Co1 Gd O2 Co4 -100.45(10)
O13 Co5 O3 Co6 -165.44(14)
N12 Co5 O3 Co6 68.4(3)
O22 Co5 O3 Co6 105.06(14)
O19A Co5 O3 Co6 8.22(13)
O13 Co5 O3 Gd 78.92(12)
N12 Co5 O3 Gd -47.2(3)
O22 Co5 O3 Gd -10.57(11)
O19A Co5 O3 Gd -107.42(13)
O6M Co6 O3 Co5 81.16(15)
O16 Co6 O3 Co5 167.78(13)
N15 Co6 O3 Co5 -64.8(4)
O25 Co6 O3 Co5 -103.70(14)
O19A Co6 O3 Co5 -8.22(13)
O6M Co6 O3 Gd -162.99(11)
O16 Co6 O3 Gd -76.37(12)
N15 Co6 O3 Gd 51.1(4)
O25 Co6 O3 Gd 12.15(10)
O19A Co6 O3 Gd 107.63(13)
O1 Gd O3 Co5 -119.35(11)
O2 Gd O3 Co5 60.42(14)
O23 Gd O3 Co5 -71.39(11)
O21 Gd O3 Co5 -26.57(18)
O24 Gd O3 Co5 147.94(10)
O22 Gd O3 Co5 9.73(10)
O26 Gd O3 Co5 -168.41(13)
O25 Gd O3 Co5 110.42(13)
Co1 Gd O3 Co5 -90.03(10)
O1 Gd O3 Co6 119.16(11)
O2 Gd O3 Co6 -61.07(13)
O23 Gd O3 Co6 167.12(13)
O21 Gd O3 Co6 -148.06(10)
O24 Gd O3 Co6 26.45(17)
O22 Gd O3 Co6 -111.76(13)
O26 Gd O3 Co6 70.10(11)
O25 Gd O3 Co6 -11.07(9)
Co1 Gd O3 Co6 148.48(8)
O1 Co1 O11 C11 -29.6(4)
O1M Co1 O11 C11 -132.3(4)
N13 Co1 O11 C11 131.6(4)
O23 Co1 O11 C11 52.9(4)
O27 Co1 O11 C11 -44.5(7)
Gd Co1 O11 C11 10.4(3)
O2 Co3 O21 C11 178.1(3)
N11 Co3 O21 C11 -12.9(3)
O12 Co3 O21 C11 85.8(3)
O18A Co3 O21 C11 -107.4(3)
O2 Co3 O21 Gd 10.46(10)
N11 Co3 O21 Gd 179.51(14)
O12 Co3 O21 Gd -81.78(11)
O18A Co3 O21 Gd 85.02(11)
O1 Gd O21 C11 50.4(4)
O2 Gd O21 C11 -172.6(4)
O3 Gd O21 C11 -63.4(4)
O23 Gd O21 C11 -20.5(4)
O24 Gd O21 C11 120.5(4)
O22 Gd O21 C11 -97.9(4)
O26 Gd O21 C11 53.5(4)
O25 Gd O21 C11 -172.1(3)
Co1 Gd O21 C11 14.9(3)
O1 Gd O21 Co3 -146.23(12)
O2 Gd O21 Co3 -9.31(9)
O3 Gd O21 Co3 99.96(14)
O23 Gd O21 Co3 142.79(11)
O24 Gd O21 Co3 -76.18(11)
O22 Gd O21 Co3 65.39(11)
O26 Gd O21 Co3 -143.16(11)
O25 Gd O21 Co3 -8.81(18)
Co1 Gd O21 Co3 178.21(11)
O2 Co3 N11 C21 50.4(5)
O3W Co3 N11 C21 -157.4(3)
O12 Co3 N11 C21 -67.2(3)
O21 Co3 N11 C21 19.9(3)
O18A Co3 N11 C21 113.8(3)
Co1 O11 C11 O21 -4.3(6)
Co1 O11 C11 C21 177.9(3)
Co3 O21 C11 O11 -174.9(3)
Gd O21 C11 O11 -13.4(7)
Gd O21 C11 C21 164.5(3)
Co3 N11 C21 C41 -145.0(3)
Co3 N11 C21 C31 92.6(3)
Co3 N11 C21 C11 -23.5(4)
O11 C11 C21 N11 -168.3(4)
O21 C11 C21 N11 13.7(5)
O11 C11 C21 C41 -46.0(5)
O21 C11 C21 C41 136.0(4)
O11 C11 C21 C31 74.5(5)
O21 C11 C21 C31 -103.5(4)
O2 Co3 O12 C12 -33.2(4)
O3W Co3 O12 C12 -135.5(4)
N11 Co3 O12 C12 127.6(3)
O21 Co3 O12 C12 49.7(3)
O18A Co3 O12 C12 -56.5(7)
O3 Co5 O22 C12 -177.3(3)
O13 Co5 O22 C12 91.3(3)
N12 Co5 O22 C12 -12.4(3)
O19A Co5 O22 C12 -103.2(3)
O3 Co5 O22 Gd 10.29(11)
O13 Co5 O22 Gd -81.12(11)
N12 Co5 O22 Gd 175.13(15)
O19A Co5 O22 Gd 84.33(11)
O1 Gd O22 C12 -67.8(4)
O2 Gd O22 C12 47.2(4)
O3 Gd O22 C12 -178.8(4)
O23 Gd O22 C12 -104.5(4)
O21 Gd O22 C12 -24.3(4)
O24 Gd O22 C12 46.8(4)
O26 Gd O22 C12 -176.1(4)
O25 Gd O22 C12 115.8(4)
Co1 Gd O22 C12 -82.4(4)
O1 Gd O22 Co5 101.80(13)
O2 Gd O22 Co5 -143.16(12)
O3 Gd O22 Co5 -9.14(9)
O23 Gd O22 Co5 65.07(11)
O21 Gd O22 Co5 145.32(13)
O24 Gd O22 Co5 -143.63(11)
O26 Gd O22 Co5 -6.50(18)
O25 Gd O22 Co5 -74.59(12)
Co1 Gd O22 Co5 87.18(10)
O3 Co5 N12 C22 61.2(5)
O5W Co5 N12 C22 -154.2(3)
O13 Co5 N12 C22 -62.8(3)
O22 Co5 N12 C22 23.8(3)
O19A Co5 N12 C22 118.1(3)
Co3 O12 C12 C22 179.7(3)
Co5 O22 C12 O12 -179.4(3)
Gd O22 C12 O12 -10.8(7)
Co5 O22 C12 C22 -1.6(5)
Gd O22 C12 C22 166.9(3)
Co5 N12 C22 C32 85.0(4)
Co5 N12 C22 C42 -153.1(3)
Co5 N12 C22 C12 -30.3(5)
O12 C12 C22 N12 -160.9(4)
O22 C12 C22 N12 21.2(6)
O12 C12 C22 C32 83.3(5)
O22 C12 C22 C32 -94.6(5)
O12 C12 C22 C42 -38.0(6)
O22 C12 C22 C42 144.0(4)
O3 Co5 O13 C13 -34.9(3)
O5W Co5 O13 C13 -138.7(3)
N12 Co5 O13 C13 124.3(3)
O22 Co5 O13 C13 47.6(3)
O19A Co5 O13 C13 -59.0(6)
O1 Co1 O23 C13 -176.8(3)
N13 Co1 O23 C13 -8.6(3)
O11 Co1 O23 C13 89.6(3)
O27 Co1 O23 C13 -103.1(3)
Gd Co1 O23 C13 170.5(3)
O1 Co1 O23 Gd 12.67(9)
N13 Co1 O23 Gd -179.17(13)
O11 Co1 O23 Gd -80.95(11)
O27 Co1 O23 Gd 86.36(10)
O1 Gd O23 C13 -178.1(4)
O2 Gd O23 C13 -65.3(4)
O3 Gd O23 C13 45.8(3)
O21 Gd O23 C13 -103.6(4)
O24 Gd O23 C13 -177.0(3)
O22 Gd O23 C13 -25.7(3)
O26 Gd O23 C13 115.4(4)
O25 Gd O23 C13 48.3(4)
Co1 Gd O23 C13 -166.8(4)
O1 Gd O23 Co1 -11.32(8)
O2 Gd O23 Co1 101.47(13)
O3 Gd O23 Co1 -147.42(12)
O21 Gd O23 Co1 63.18(10)
O24 Gd O23 Co1 -10.22(17)
O22 Gd O23 Co1 141.03(11)
O26 Gd O23 Co1 -77.86(11)
O25 Gd O23 Co1 -144.92(10)
O1 Co1 N13 C23 44.9(5)
O1M Co1 N13 C23 -160.6(3)
O11 Co1 N13 C23 -75.7(3)
O23 Co1 N13 C23 11.9(3)
O27 Co1 N13 C23 103.4(3)
Gd Co1 N13 C23 11.2(3)
Co5 O13 C13 C23 179.5(2)
Co1 O23 C13 O13 -176.0(3)
Gd O23 C13 O13 -10.6(6)
Gd O23 C13 C23 169.1(2)
Co1 N13 C23 C43 -133.4(3)
Co1 N13 C23 C33 103.8(3)
Co1 N13 C23 C13 -13.2(4)
O13 C13 C23 N13 -174.1(3)
O23 C13 C23 N13 6.3(5)
O13 C13 C23 C43 -52.2(5)
O23 C13 C23 C43 128.1(4)
O13 C13 C23 C33 68.6(5)
O23 C13 C23 C33 -111.0(4)
O1 Co2 O14 C14 35.1(3)
O2M Co2 O14 C14 137.7(3)
N16 Co2 O14 C14 -125.2(3)
O26 Co2 O14 C14 -47.8(3)
O27 Co2 O14 C14 57.7(6)
O2 Co4 O24 C14 177.4(3)
O15 Co4 O24 C14 -89.3(3)
O18A Co4 O24 C14 102.8(3)
O2 Co4 O24 Gd -11.84(10)
O15 Co4 O24 Gd 81.45(11)
N14 Co4 O24 Gd 179.21(13)
O18A Co4 O24 Gd -86.45(11)
O1 Gd O24 C14 -45.5(4)
O2 Gd O24 C14 177.9(4)
O3 Gd O24 C14 68.3(4)
O23 Gd O24 C14 -46.5(4)
O21 Gd O24 C14 -115.5(4)
O22 Gd O24 C14 178.4(3)
O26 Gd O24 C14 26.1(4)
O25 Gd O24 C14 103.9(4)
Co1 Gd O24 C14 -52.6(4)
O1 Gd O24 Co4 147.16(12)
O2 Gd O24 Co4 10.52(9)
O3 Gd O24 Co4 -99.08(13)
O23 Gd O24 Co4 146.09(10)
O21 Gd O24 Co4 77.07(11)
O22 Gd O24 Co4 11.00(17)
O26 Gd O24 Co4 -141.32(11)
O25 Gd O24 Co4 -63.50(10)
Co1 Gd O24 Co4 139.97(8)
O2 Co4 N14 C24 -44.8(5)
O4MA Co4 N14 C24 166.9(3)
O15 Co4 N14 C24 74.9(3)
O24 Co4 N14 C24 -13.9(3)
O18A Co4 N14 C24 -106.8(3)
Co2 O14 C14 C24 178.2(3)
Co4 O24 C14 O14 176.4(3)
Gd O24 C14 O14 10.4(6)
Gd O24 C14 C24 -167.2(3)
Co4 N14 C24 C34 138.3(3)
Co4 N14 C24 C44 -99.0(4)
Co4 N14 C24 C14 16.9(4)
O14 C14 C24 N14 171.9(3)
O24 C14 C24 N14 -10.3(5)
O14 C14 C24 C34 49.9(5)
O24 C14 C24 C34 -132.3(4)
O14 C14 C24 C44 -71.5(5)
O24 C14 C24 C44 106.3(4)
O2 Co4 O15 C15 30.9(3)
O4MA Co4 O15 C15 133.5(3)
N14 Co4 O15 C15 -130.4(3)
O24 Co4 O15 C15 -52.3(3)
O18A Co4 O15 C15 57.4(7)
O3 Co6 O25 C15 176.5(3)
O16 Co6 O25 C15 -90.0(3)
N15 Co6 O25 C15 11.9(3)
O19A Co6 O25 C15 102.4(3)
O3 Co6 O25 Gd -11.75(10)
O16 Co6 O25 Gd 81.76(11)
N15 Co6 O25 Gd -176.36(16)
O19A Co6 O25 Gd -85.89(11)
O1 Gd O25 C15 68.3(4)
O2 Gd O25 C15 -46.5(4)
O3 Gd O25 C15 179.1(4)
O23 Gd O25 C15 176.5(3)
O21 Gd O25 C15 -47.0(4)
O24 Gd O25 C15 25.3(4)
O22 Gd O25 C15 -115.4(4)
O26 Gd O25 C15 104.1(4)
Co1 Gd O25 C15 116.6(4)
O1 Gd O25 Co6 -100.31(14)
O2 Gd O25 Co6 144.94(12)
O3 Gd O25 Co6 10.48(9)
O23 Gd O25 Co6 7.95(17)
O21 Gd O25 Co6 144.45(11)
O24 Gd O25 Co6 -143.28(12)
O22 Gd O25 Co6 76.02(11)
O26 Gd O25 Co6 -64.51(11)
Co1 Gd O25 Co6 -52.0(2)
O3 Co6 N15 C25 -57.2(5)
O6M Co6 N15 C25 156.9(3)
O16 Co6 N15 C25 68.8(3)
O25 Co6 N15 C25 -17.6(3)
O19A Co6 N15 C25 -110.8(3)
Co4 O15 C15 O25 6.6(6)
Co4 O15 C15 C25 -174.9(3)
Co6 O25 C15 O15 174.8(3)
Gd O25 C15 O15 7.4(7)
Co6 O25 C15 C25 -3.8(4)
Gd O25 C15 C25 -171.2(3)
Co6 N15 C25 C35 142.2(3)
Co6 N15 C25 C45 -95.4(4)
Co6 N15 C25 C15 20.3(5)
O15 C15 C25 N15 170.4(4)
O25 C15 C25 N15 -10.9(5)
O15 C15 C25 C35 47.0(5)
O25 C15 C25 C35 -134.3(4)
O15 C15 C25 C45 -73.3(5)
O25 C15 C25 C45 105.4(5)
O3 Co6 O16 C16 32.1(3)
O6M Co6 O16 C16 131.8(4)
N15 Co6 O16 C16 -128.3(3)
O25 Co6 O16 C16 -50.7(3)
O19A Co6 O16 C16 50.2(7)
O1 Co2 O26 C16 178.8(3)
O14 Co2 O26 C16 -89.7(3)
N16 Co2 O26 C16 10.7(3)
O27 Co2 O26 C16 104.8(3)
O1 Co2 O26 Gd -10.98(10)
O14 Co2 O26 Gd 80.60(11)
N16 Co2 O26 Gd -179.08(13)
O27 Co2 O26 Gd -84.98(10)
O1 Gd O26 C16 176.3(4)
O2 Gd O26 C16 63.4(4)
O3 Gd O26 C16 -48.4(4)
O23 Gd O26 C16 -117.3(4)
O21 Gd O26 C16 173.2(3)
O24 Gd O26 C16 101.5(4)
O22 Gd O26 C16 -51.0(4)
O25 Gd O26 C16 22.8(4)
Co1 Gd O26 C16 -152.4(4)
O1 Gd O26 Co2 9.77(9)
O2 Gd O26 Co2 -103.18(13)
O3 Gd O26 Co2 144.99(12)
O23 Gd O26 Co2 76.16(11)
O21 Gd O26 Co2 6.65(18)
O24 Gd O26 Co2 -65.07(11)
O22 Gd O26 Co2 142.39(11)
O25 Gd O26 Co2 -143.77(12)
Co1 Gd O26 Co2 41.06(8)
O1 Co2 N16 C26 -51.6(4)
O2M Co2 N16 C26 161.7(3)
O14 Co2 N16 C26 68.0(3)
O26 Co2 N16 C26 -19.8(3)
O27 Co2 N16 C26 -112.7(3)
Co6 O16 C16 O26 2.5(6)
Co6 O16 C16 C26 179.4(2)
Co2 O26 C16 O16 177.6(3)
Gd O26 C16 O16 12.5(7)
Gd O26 C16 C26 -164.4(3)
Co2 N16 C26 C36 147.2(3)
Co2 N16 C26 C46 -90.4(3)
Co2 N16 C26 C16 25.0(4)
O16 C16 C26 N16 165.9(4)
O26 C16 C26 N16 -17.0(5)
O16 C16 C26 C36 42.7(5)
O26 C16 C26 C36 -140.1(4)
O16 C16 C26 C46 -77.7(5)
O26 C16 C26 C46 99.5(4)
O37 N17 O27 Co2 -171.8(2)
O17 N17 O27 Co2 5.9(5)
O37 N17 O27 Co1 13.4(5)
O17 N17 O27 Co1 -168.9(2)
O1 Co2 O27 N17 -169.6(3)
O2M Co2 O27 N17 86.0(3)
O14 Co2 O27 N17 166.9(4)
N16 Co2 O27 N17 -10.3(3)
O26 Co2 O27 N17 -88.1(3)
O1 Co2 O27 Co1 6.41(9)
O2M Co2 O27 Co1 -97.98(11)
O14 Co2 O27 Co1 -17.1(4)
N16 Co2 O27 Co1 165.73(11)
O26 Co2 O27 Co1 87.92(11)
O1 Co1 O27 N17 169.8(3)
O1M Co1 O27 N17 -88.2(3)
N13 Co1 O27 N17 9.2(3)
O11 Co1 O27 N17 -174.7(4)
O23 Co1 O27 N17 88.3(3)
Gd Co1 O27 N17 130.9(3)
O1 Co1 O27 Co2 -6.40(9)
O1M Co1 O27 Co2 95.58(13)
N13 Co1 O27 Co2 -167.04(12)
O11 Co1 O27 Co2 9.1(5)
O23 Co1 O27 Co2 -87.99(11)
Gd Co1 O27 Co2 -45.31(8)
O38A N18A O18A Co3 172(4)
O28A N18A O18A Co3 -18.8(8)
O38A N18A O18A Co4 -28(4)
O28A N18A O18A Co4 140.7(7)
O2 Co3 O18A N18A 159.5(4)
O3W Co3 O18A N18A -97.2(4)
O12 Co3 O18A N18A -176.4(4)
O21 Co3 O18A N18A 78.2(4)
O2 Co3 O18A Co4 -4.95(10)
O3W Co3 O18A Co4 98.35(13)
N11 Co3 O18A Co4 -164.91(12)
O12 Co3 O18A Co4 19.2(5)
O21 Co3 O18A Co4 -86.28(12)
O2 Co4 O18A N18A -159.8(4)
O4MA Co4 O18A N18A 96.1(4)
O15 Co4 O18A N18A 172.7(5)
O24 Co4 O18A N18A -78.0(4)
O2 Co4 O18A Co3 4.95(10)
O4MA Co4 O18A Co3 -99.16(14)
O15 Co4 O18A Co3 -22.5(6)
N14 Co4 O18A Co3 165.20(12)
O24 Co4 O18A Co3 86.81(11)
O39A N19A O19A Co5 164.2(5)
O29A N19A O19A Co5 -12.8(10)
O39A N19A O19A Co6 -15.0(10)
O29A N19A O19A Co6 168.0(5)
O3 Co5 O19A N19A 174.0(6)
O5W Co5 O19A N19A -81.0(6)
O13 Co5 O19A N19A -161.0(5)
N12 Co5 O19A N19A 15.8(6)
O22 Co5 O19A N19A 93.0(6)
O3 Co5 O19A Co6 -6.61(10)
O5W Co5 O19A Co6 98.40(13)
O13 Co5 O19A Co6 18.4(5)
N12 Co5 O19A Co6 -164.84(14)
O22 Co5 O19A Co6 -87.60(12)
O3 Co6 O19A N19A -173.9(5)
O6M Co6 O19A N19A 86.4(5)
O16 Co6 O19A N19A 167.4(5)
N15 Co6 O19A N19A -14.1(5)
O25 Co6 O19A N19A -92.2(4)
O3 Co6 O19A Co5 6.60(10)
O6M Co6 O19A Co5 -93.11(13)
O16 Co6 O19A Co5 -12.1(6)
N15 Co6 O19A Co5 166.41(14)
O25 Co6 O19A Co5 88.29(12)
O1 Co1 O1M C1M 102.7(4)
N13 Co1 O1M C1M -67.8(4)
O11 Co1 O1M C1M -165.1(4)
O27 Co1 O1M C1M 27.8(4)
Gd Co1 O1M C1M 123.2(4)
O1 Co2 O2M C2M 120.3(3)
O14 Co2 O2M C2M 28.2(3)
N16 Co2 O2M C2M -72.3(3)
O27 Co2 O2M C2M -166.6(3)
O2 Co4 O4MA C4MA 78.6(7)
O15 Co4 O4MA C4MA -15.0(7)
N14 Co4 O4MA C4MA -112.9(7)
O18A Co4 O4MA C4MA 152.5(7)
O3 Co6 O6M C6M -108.9(4)
O16 Co6 O6M C6M 158.4(4)
N15 Co6 O6M C6M 57.5(4)
O19A Co6 O6M C6M -34.1(4)
